data_4038273
loop_
_publ_author_name
'Locke, Gemma M.'
'Flanagan, Keith J.'
'Senge, Mathias O.'

_publ_section_title
;
 Towards triptycene functionalization and triptycene-linked porphyrin
 arrays.
;
_journal_name_full 'Beilstein journal of organic chemistry'
_journal_page_first 763
_journal_page_last 777
_journal_paper_doi 10.3762/bjoc.16.70
_journal_volume 16
_journal_year 2020
_chemical_formula_moiety 'C100 H90 N8 Ni Zn'
_chemical_formula_sum 'C100 H90 N8 Ni Zn'
_chemical_formula_weight 1527.87
_chemical_name_systematic
'9-((10,20-dihexyl-15-phenylporphyrinato-5-yl)ethynyl)zinc(II)-10-((10,20-dihexyl-15-phenylporphyrinato-5-yl)ethynyl) nickel(II) triptycene'
_space_group_crystal_system triclinic
_space_group_IT_number 2
_space_group_name_Hall '-P 1'
_space_group_name_H-M_alt 'P -1'
_atom_sites_solution_hydrogens geom
_atom_sites_solution_primary dual
_audit_creation_date 2019-07-17
_audit_creation_method
;
Olex2 1.2
(compiled 2018.05.29 svn.r3508 for OlexSys, GUI svn.r5506)
;
_cell_angle_alpha 90.007(2)
_cell_angle_beta 94.017(2)
_cell_angle_gamma 90.367(2)
_cell_formula_units_Z 2
_cell_length_a 10.5794(9)
_cell_length_b 12.0811(10)
_cell_length_c 31.213(3)
_cell_measurement_reflns_used 9463
_cell_measurement_temperature 100(2)
_cell_measurement_theta_max 25.99
_cell_measurement_theta_min 2.55
_cell_volume 3979.5(6)
_computing_cell_refinement 'SAINT v8.37A (Bruker, 2015)'
_computing_data_collection 'APEX 3 (Bruker, 2016) '
_computing_data_reduction 'SAINT v8.37A (Bruker, 2015)'
_computing_molecular_graphics 'Olex2 (Dolomanov et al., 2009)'
_computing_publication_material 'Olex2 (Dolomanov et al., 2009)'
_computing_structure_refinement 'XL (Sheldrick, 2008)'
_computing_structure_solution 'XT (Sheldrick, 2015)'
_diffrn_ambient_temperature 100(2)
_diffrn_detector 'Bruker APEX2 area detector'
_diffrn_detector_area_resol_mean 7.9
_diffrn_detector_type 'CCD area detector'
_diffrn_measured_fraction_theta_full 1.000
_diffrn_measured_fraction_theta_max 1.000
_diffrn_measurement_device 'three-circle diffractometer'
_diffrn_measurement_device_type 'Bruker SMART APEX2 area detector'
_diffrn_measurement_method '\w and \f scans'
_diffrn_radiation_monochromator 'mirror optics'
_diffrn_radiation_probe x-ray
_diffrn_radiation_type MoK\a
_diffrn_radiation_wavelength 0.71073
_diffrn_reflns_av_R_equivalents 0.0383
_diffrn_reflns_av_unetI/netI 0.0279
_diffrn_reflns_Laue_measured_fraction_full 1.000
_diffrn_reflns_Laue_measured_fraction_max 1.000
_diffrn_reflns_limit_h_max 12
_diffrn_reflns_limit_h_min -12
_diffrn_reflns_limit_k_max 14
_diffrn_reflns_limit_k_min -14
_diffrn_reflns_limit_l_max 37
_diffrn_reflns_limit_l_min -37
_diffrn_reflns_number 85838
_diffrn_reflns_point_group_measured_fraction_full 1.000
_diffrn_reflns_point_group_measured_fraction_max 1.000
_diffrn_reflns_theta_full 25.242
_diffrn_reflns_theta_max 25.250
_diffrn_reflns_theta_min 0.654
_diffrn_source 'microfocus sealed X-ray tube'
_diffrn_source_type graphite-monochromated
_diffrn_standards_number 0
_exptl_absorpt_coefficient_mu 0.593
_exptl_absorpt_correction_T_max 0.7453
_exptl_absorpt_correction_T_min 0.6637
_exptl_absorpt_correction_type multi-scan
_exptl_absorpt_process_details
'SADABS-2016/2 (Bruker,2016/2) was used for absorption correction. wR2(int) was 0.0597 before and 0.0469 after correction. The Ratio of minimum to maximum transmission is 0.8905. The \l/2 correction factor is Not present.'
_exptl_crystal_colour purple
_exptl_crystal_density_diffrn 1.275
_exptl_crystal_density_method 'not measured'
_exptl_crystal_description Block
_exptl_crystal_F_000 1608
_exptl_crystal_size_max 0.3
_exptl_crystal_size_mid 0.3
_exptl_crystal_size_min 0.3
_refine_diff_density_max 0.984
_refine_diff_density_min -0.937
_refine_diff_density_rms 0.078
_refine_ls_extinction_method none
_refine_ls_goodness_of_fit_ref 1.053
_refine_ls_hydrogen_treatment constr
_refine_ls_matrix_type full
_refine_ls_number_parameters 891
_refine_ls_number_reflns 14446
_refine_ls_number_restraints 40
_refine_ls_restrained_S_all 1.055
_refine_ls_R_factor_all 0.0920
_refine_ls_R_factor_gt 0.0695
_refine_ls_shift/su_max 0.001
_refine_ls_shift/su_mean 0.000
_refine_ls_structure_factor_coef Fsqd
_refine_ls_weighting_details 'w=1/[\s^2^(Fo^2^)+(0.0599P)^2^+13.2408P] where P=(Fo^2^+2Fc^2^)/3'
_refine_ls_weighting_scheme calc
_refine_ls_wR_factor_gt 0.1631
_refine_ls_wR_factor_ref 0.1797
_reflns_Friedel_coverage 0.000
_reflns_number_gt 11116
_reflns_number_total 14446
_reflns_threshold_expression 'I > 2\s(I)'
_cod_data_source_file 1860-5397-16-70-S3.cif
_cod_data_source_block kjf275
_cod_depositor_comments 'Adding full bibliography for 4038273--4038274.cif.'
_cod_original_cell_volume 3979.4(6)
_cod_database_code 4038273
_shelx_shelxl_version_number 2014/7
_shelx_space_group_comment
;
The symmetry employed for this shelxl refinement is uniquely defined
by the following loop, which should always be used as a source of
symmetry information in preference to the above space-group names.
They are only intended as comments.
;
_shelx_estimated_absorpt_t_max 0.842
_shelx_estimated_absorpt_t_min 0.842
_olex2_refinement_description
;
1. Fixed Uiso
 At 1.2 times of:
  All C(H) groups, All C(H,H) groups
 At 1.5 times of:
  All C(H,H,H) groups
2. Restrained distances
 C9B-C10B = C20_1-C201_1 = C202_1-C201_1 = C11B-C10B = C12B-C11B = C202_1-
 C203_1 = C13B-C12B = C204_1-C203_1 = C205_1-C204_1 = C14B-C13B = C205_1-C206_1
 = C15B-C14B
 1.52 with sigma of 0.01
 C3_1-C4_1 = C4_1-C18B
 1.42 with sigma of 0.01
 C20_2-C201_2 = C21B-C22B = C23B-C22B = C202_2-C201_2 = C203_2-C202_2 = C23B-
 C24B = C24B-C25B = C204_2-C203_2 = C204_2-C205_2 = C26B-C25B = C206_2-C205_2 =
 C26B-C27B
 1.52 with sigma of 0.01
 C1B-C15_1 \\sim C151_1-C15_1
 with sigma of 0.02
 C31B-C15_2 \\sim C151_2-C15_2
 with sigma of 0
3. Uiso/Uaniso restraints and constraints
Uanis(C26B) \\sim Ueq, Uanis(C204_2) \\sim Ueq: with sigma of 0.001 and sigma
for terminal atoms of 0.002
Uanis(C3_1) = Uanis(C18B)
Uanis(C15B) = Uanis(C206_1) = Uanis(C14B) = Uanis(C205_1) = Uanis(C204_1) =
Uanis(C13B) = Uanis(C203_1) = Uanis(C12B) = Uanis(C11B) = Uanis(C202_1) =
Uanis(C201_1) = Uanis(C10B)
Uanis(C2_1) = Uanis(C17B) = Uanis(C16B) = Uanis(C1_1) = Uanis(C9B) =
Uanis(C20_1) = Uanis(C19_1) = Uanis(C8B) = Uanis(C7B) = Uanis(C18_1)
Uanis(C1B) = Uanis(C151_1) = Uanis(C2B) = Uanis(C156_1) = Uanis(C3B) =
Uanis(C155_1) = Uanis(C4B) = Uanis(C154_1) = Uanis(C5B) = Uanis(C153_1) =
Uanis(C6B) = Uanis(C152_1)
Uanis(C30B) = Uanis(C17_2)
Uanis(C201_2) = Uanis(C22B) = Uanis(C202_2) = Uanis(C23B) = Uanis(C203_2) =
Uanis(C24B) = Uanis(C204_2) = Uanis(C25B) = Uanis(C26B) = Uanis(C206_2) =
Uanis(C27B) = Uanis(C205_2)
Uanis(C151_2) = Uanis(C31B) = Uanis(C32B) = Uanis(C156_2) = Uanis(C33B) =
Uanis(C155_2) = Uanis(C34B) = Uanis(C154_2) = Uanis(C35B) = Uanis(C153_2) =
Uanis(C36B) = Uanis(C152_2)
Uanis(C18_2) = Uanis(C29B) = Uanis(C19_2) = Uanis(C28B) = Uanis(C20_2) =
Uanis(C21B) = Uanis(C1_2) = Uanis(C20B) = Uanis(C2_2) = Uanis(C19B)
4. Others
 Sof(C18B)=Sof(H18B)=1-FVAR(1)
 Sof(C3)=Sof(H3)=FVAR(1)
 Sof(C17)=1-FVAR(2)
 Sof(C30B)=FVAR(2)
 Fixed Sof: C2B(0.44) H2B(0.44) C1B(0.44) C6B(0.44) H6B(0.44) C5B(0.44)
 H5B(0.44) C4B(0.44) H4B(0.44) C3B(0.44) H3B(0.44) C22B(0.5) H22A(0.5)
 H22B(0.5) C24B(0.5) H24A(0.5) H24B(0.5) C27B(0.5) H27A(0.5) H27B(0.5)
 H27C(0.5) C23B(0.5) H23A(0.5) H23B(0.5) C26B(0.5) H26A(0.5) H26B(0.5)
 C21B(0.5) H30B(0.5) C28B(0.5) C29B(0.5) H29B(0.5) C20B(0.5) C8B(0.5) C10B(0.5)
 H10A(0.5) H10B(0.5) C16B(0.5) C17B(0.5) H17B(0.5) C9B(0.5) C19B(0.5) H19B(0.5)
 C13B(0.5) H13A(0.5) H13B(0.5) C7B(0.5) H7B(0.5) C14B(0.5) H14A(0.5) H14B(0.5)
 C25B(0.5) H25A(0.5) H25B(0.5) C15B(0.5) H15A(0.5) H15B(0.5) H15C(0.5)
 C32B(0.56) H32B(0.56) C33B(0.56) H33B(0.56) C34B(0.56) H34B(0.56) C35B(0.56)
 H35B(0.56) C36B(0.56) H36B(0.56) C31B(0.56) C11B(0.5) H11A(0.5) H11B(0.5)
 C12B(0.5) H12A(0.5) H12B(0.5) C1(0.5) C2(0.5) H2(0.5) H17A(0.5) H17(0.5)
 C18(0.5) H18(0.5) C19(0.5) C20(0.5) C156(0.56) H156(0.56) C151(0.56)
 C152(0.56) H152(0.56) C153(0.56) H153(0.56) C154(0.56) H154(0.56) C155(0.56)
 H155(0.56) C201(0.5) H20A(0.5) H20B(0.5) C202(0.5) H20C(0.5) H20D(0.5)
 C203(0.5) H20E(0.5) H20F(0.5) C204(0.5) H20G(0.5) H20H(0.5) C205(0.5)
 H20I(0.5) H20J(0.5) C206(0.5) H20K(0.5) H20L(0.5) H20M(0.5) C1(0.5) C2(0.5)
 H2(0.5) H3A(0.5) H3B(0.5) H17(0.5) C18(0.5) H18(0.5) C19(0.5) C20(0.5)
 C156(0.44) H156(0.44) C155(0.44) H155(0.44) C154(0.44) H154(0.44) C153(0.44)
 H153(0.44) C152(0.44) H152(0.44) C151(0.44) C201(0.5) H20A(0.5) H20B(0.5)
 C202(0.5) H20C(0.5) H20D(0.5) C203(0.5) H20E(0.5) H20F(0.5) C204(0.5)
 H20G(0.5) H20H(0.5) C205(0.5) H20I(0.5) H20J(0.5) C206(0.5) H20K(0.5)
 H20L(0.5) H20M(0.5)
5.a Secondary CH2 refined with riding coordinates:
 C22B(H22A,H22B), C24B(H24A,H24B), C23B(H23A,H23B), C26B(H26A,H26B), C10B(H10A,
 H10B), C13B(H13A,H13B), C14B(H14A,H14B), C25B(H25A,H25B), C11B(H11A,H11B),
 C12B(H12A,H12B), C101(H10A,H10B), C102(H10C,H10D), C103(H10E,H10F), C104(H10G,
 H10H), C105(H10I,H10J), C201(H20A,H20B), C202(H20C,H20D), C203(H20E,H20F),
 C204(H20G,H20H), C205(H20I,H20J), C101(H10A,H10B), C102(H10C,H10D), C103(H10E,
 H10F), C104(H10G,H10H), C105(H10I,H10J), C201(H20A,H20B), C202(H20C,H20D),
 C203(H20E,H20F), C204(H20G,H20H), C205(H20I,H20J)
5.b Aromatic/amide H refined with riding coordinates:
 C18B(H18B), C2B(H2B), C6B(H6B), C5B(H5B), C4B(H4B), C3B(H3B), C1'(H1'),
 C4'(H4'), C12'(H12'), C5'(H5'), C15'(H15'), C8'(H8'), C7'(H7'), C2'(H2'),
 C3'(H3'), C6'(H6'), C14'(H14'), C13'(H13'), C30B(H30B), C29B(H29B), C17B(H17B),
  C19B(H19B), C7B(H7B), C32B(H32B), C33B(H33B), C34B(H34B), C35B(H35B),
 C36B(H36B), C2(H2), C3(H3), C7(H7), C8(H8), C12(H12), C13(H13), C17(H17A),
 C17(H17), C18(H18), C156(H156), C152(H152), C153(H153), C154(H154), C155(H155),
  C2(H2), C3(H3A), C3(H3B), C7(H7), C8(H8), C12(H12), C13(H13), C17(H17),
 C18(H18), C156(H156), C155(H155), C154(H154), C153(H153), C152(H152)
5.c Fitted hexagon refined as free rotating group:
 C2B(C1B,C6B,C5B,C4B,C3B), C32B(C33B,C34B,C35B,C36B,C31B), C156(C151,C152,C153,
 C154,C155), C156(C155,C154,C153,C152,C151)
5.d Idealised Me refined as rotating group:
 C27B(H27A,H27B,H27C), C15B(H15A,H15B,H15C), C106(H10K,H10L,H10M), C206(H20K,
 H20L,H20M), C106(H10K,H10L,H10M), C206(H20K,H20L,H20M)
;
_olex2_submission_special_instructions 'No special instructions were received'

loop_
_space_group_symop_operation_xyz
'x, y, z'
'-x, -y, -z'

loop_
_atom_site_label
_atom_site_type_symbol
_atom_site_fract_x
_atom_site_fract_y
_atom_site_fract_z
_atom_site_U_iso_or_equiv
_atom_site_adp_type
_atom_site_occupancy
_atom_site_site_symmetry_order
_atom_site_calc_flag
_atom_site_refinement_flags_posn
_atom_site_refinement_flags_adp
_atom_site_refinement_flags_occupancy
_atom_site_disorder_assembly
_atom_site_disorder_group
C18B C 0.538(11) 0.851(7) 0.104(4) 0.0390(13) Uani 0.47(18) 1 d D . P A 2
H18B H 0.5350 0.8523 0.1339 0.047 Uiso 0.47(18) 1 calc R . P A 2
C2B C 0.3909(9) 0.7664(9) -0.1969(2) 0.0795(13) Uani 0.44 1 d . . P B 2
H2B H 0.3171 0.7879 -0.1834 0.095 Uiso 0.44 1 calc R . P B 2
C1B C 0.4945(11) 0.7244(9) -0.17240(17) 0.0795(13) Uani 0.44 1 d DG . P B 2
C6B C 0.6025(10) 0.6929(9) -0.1921(3) 0.0795(13) Uani 0.44 1 d G . P B 2
H6B H 0.6732 0.6642 -0.1754 0.095 Uiso 0.44 1 calc R . P B 2
C5B C 0.6069(9) 0.7034(9) -0.2363(3) 0.0795(13) Uani 0.44 1 d G . P B 2
H5B H 0.6807 0.6819 -0.2498 0.095 Uiso 0.44 1 calc R . P B 2
C4B C 0.5034(10) 0.7454(9) -0.26083(17) 0.0795(13) Uani 0.44 1 d G . P B 2
H4B H 0.5064 0.7526 -0.2911 0.095 Uiso 0.44 1 calc R . P B 2
C3B C 0.3954(9) 0.7769(8) -0.2411(2) 0.0795(13) Uani 0.44 1 d G . P B 2
H3B H 0.3246 0.8056 -0.2579 0.095 Uiso 0.44 1 calc R . P B 2
C22B C -0.2046(9) 1.0467(8) 0.4888(4) 0.0606(9) Uani 0.5 1 d D . P C 2
H22A H -0.1602 1.0897 0.4673 0.073 Uiso 0.5 1 calc R . P C 2
H22B H -0.2001 1.0905 0.5157 0.073 Uiso 0.5 1 calc R . P C 2
C9A C 0.2264(4) 0.8017(3) 0.27034(12) 0.0278(8) Uani 1 1 d . . . . .
C4A C 0.2731(4) 0.8017(3) 0.22919(12) 0.0283(8) Uani 1 1 d . . . . .
C1' C 0.2029(4) 0.9004(3) 0.29043(12) 0.0332(9) Uani 1 1 d . . . . .
H1' H 0.1703 0.9006 0.3180 0.040 Uiso 1 1 calc R . . . .
C4' C 0.2985(4) 0.9010(3) 0.20934(12) 0.0329(9) Uani 1 1 d . . . . .
H4' H 0.3310 0.9015 0.1817 0.039 Uiso 1 1 calc R . . . .
C16' C 0.3354(4) 0.6261(3) 0.28582(12) 0.0276(8) Uani 1 1 d . . . . .
C10A C 0.1618(4) 0.6263(3) 0.21350(12) 0.0284(8) Uani 1 1 d . . . . .
C9' C 0.2078(4) 0.6850(3) 0.28850(12) 0.0277(8) Uani 1 1 d . . . . .
C12' C 0.4928(4) 0.5782(3) 0.23700(13) 0.0342(9) Uani 1 1 d . . . . .
H12' H 0.5226 0.5792 0.2090 0.041 Uiso 1 1 calc R . . . .
C8A C 0.1172(4) 0.6267(3) 0.25476(12) 0.0275(8) Uani 1 1 d . . . . .
C11' C 0.3798(4) 0.6265(3) 0.24454(12) 0.0274(8) Uani 1 1 d . . . . .
C5' C 0.0911(4) 0.5760(3) 0.18009(12) 0.0314(9) Uani 1 1 d . . . . .
H5' H 0.1209 0.5755 0.1521 0.038 Uiso 1 1 calc R . . . .
C15' C 0.4055(4) 0.5757(3) 0.31914(13) 0.0320(9) Uani 1 1 d . . . . .
H15' H 0.3758 0.5749 0.3472 0.038 Uiso 1 1 calc R . . . .
C10' C 0.2902(4) 0.6852(3) 0.21097(12) 0.0281(8) Uani 1 1 d . . . . .
C8' C 0.0031(4) 0.5782(3) 0.26231(13) 0.0336(9) Uani 1 1 d . . . . .
H8' H -0.0270 0.5791 0.2903 0.040 Uiso 1 1 calc R . . . .
C7' C -0.0680(4) 0.5276(4) 0.22823(14) 0.0382(10) Uani 1 1 d . . . . .
H7' H -0.1472 0.4941 0.2330 0.046 Uiso 1 1 calc R . . . .
C2' C 0.2273(5) 0.9993(4) 0.27004(13) 0.0400(10) Uani 1 1 d . . . . .
H2' H 0.2104 1.0675 0.2836 0.048 Uiso 1 1 calc R . . . .
C3' C 0.2760(5) 0.9996(4) 0.23004(13) 0.0397(10) Uani 1 1 d . . . . .
H3' H 0.2942 1.0679 0.2167 0.048 Uiso 1 1 calc R . . . .
C6' C -0.0238(4) 0.5261(4) 0.18757(14) 0.0355(9) Uani 1 1 d . . . . .
H6' H -0.0723 0.4907 0.1647 0.043 Uiso 1 1 calc R . . . .
C14' C 0.5195(4) 0.5261(4) 0.31160(14) 0.0364(10) Uani 1 1 d . . . . .
H14' H 0.5679 0.4909 0.3345 0.044 Uiso 1 1 calc R . . . .
C13' C 0.5634(4) 0.5278(4) 0.27059(14) 0.0386(10) Uani 1 1 d . . . . .
H13' H 0.6420 0.4942 0.2656 0.046 Uiso 1 1 calc R . . . .
C24B C -0.4064(11) 1.1413(9) 0.4551(3) 0.0606(9) Uani 0.5 1 d D . P C 2
H24A H -0.3951 1.1999 0.4772 0.073 Uiso 0.5 1 calc R . P C 2
H24B H -0.4985 1.1276 0.4497 0.073 Uiso 0.5 1 calc R . P C 2
C27B C -0.5601(11) 1.2650(12) 0.3771(4) 0.0606(9) Uani 0.5 1 d D . P C 2
H27A H -0.5448 1.2083 0.3557 0.091 Uiso 0.5 1 calc GR . P C 2
H27B H -0.5885 1.3332 0.3625 0.091 Uiso 0.5 1 calc GR . P C 2
H27C H -0.6256 1.2388 0.3954 0.091 Uiso 0.5 1 calc GR . P C 2
C23B C -0.3435(9) 1.0347(9) 0.4727(4) 0.0606(9) Uani 0.5 1 d D . P C 2
H23A H -0.3917 1.0071 0.4966 0.073 Uiso 0.5 1 calc R . P C 2
H23B H -0.3500 0.9779 0.4498 0.073 Uiso 0.5 1 calc R . P C 2
C26B C -0.4372(10) 1.2880(9) 0.4048(4) 0.0606(9) Uani 0.5 1 d D U P C 2
H26A H -0.4590 1.3182 0.4328 0.073 Uiso 0.5 1 calc R . P C 2
H26B H -0.3877 1.3452 0.3905 0.073 Uiso 0.5 1 calc R . P C 2
C21B C -0.1343(9) 0.9399(8) 0.4973(3) 0.0429(12) Uani 0.5 1 d D . P C 2
C30B C -0.145(3) 0.898(3) 0.6097(8) 0.045(4) Uani 0.60(5) 1 d . . P C 2
H30B H -0.1658 0.9160 0.6380 0.054 Uiso 0.5 1 calc R . P C 2
C28B C -0.1243(12) 0.9012(11) 0.5398(4) 0.0429(12) Uani 0.5 1 d . . P C 2
C29B C -0.1779(11) 0.9519(11) 0.5756(4) 0.0429(12) Uani 0.5 1 d . . P C 2
H29B H -0.2297 1.0159 0.5743 0.052 Uiso 0.5 1 calc R . P C 2
C20B C -0.0852(14) 0.8887(12) 0.4622(5) 0.0429(12) Uani 0.5 1 d . . P C 2
C8B C 0.6250(12) 0.8986(11) -0.0409(4) 0.0409(12) Uani 0.5 1 d . . P A 2
C10B C 0.7052(8) 1.0481(8) 0.0103(4) 0.0550(8) Uani 0.5 1 d D . P A 2
H10A H 0.7005 1.0920 -0.0165 0.066 Uiso 0.5 1 calc R . P A 2
H10B H 0.6614 1.0904 0.0320 0.066 Uiso 0.5 1 calc R . P A 2
C16B C 0.5853(13) 0.8877(12) 0.0367(5) 0.0409(12) Uani 0.5 1 d . . P A 2
C17B C 0.5962(12) 0.9284(13) 0.0798(5) 0.0409(12) Uani 0.5 1 d . . P A 2
H17B H 0.6357 0.9953 0.0897 0.049 Uiso 0.5 1 calc R . P A 2
C9B C 0.6350(9) 0.9395(8) 0.0019(3) 0.0409(12) Uani 0.5 1 d D . P A 2
C19B C -0.0935(12) 0.9279(13) 0.4193(5) 0.0429(12) Uani 0.5 1 d . . P C 2
H19B H -0.1305 0.9953 0.4091 0.052 Uiso 0.5 1 calc R . P C 2
C13B C 0.8500(15) 1.1760(10) 0.0857(4) 0.0550(8) Uani 0.5 1 d D . P A 2
H13A H 0.7596 1.1939 0.0791 0.066 Uiso 0.5 1 calc R . P A 2
H13B H 0.8529 1.1102 0.1047 0.066 Uiso 0.5 1 calc R . P A 2
C7B C 0.6759(11) 0.9499(11) -0.0773(4) 0.0409(12) Uani 0.5 1 d . . P A 2
H7B H 0.7223 1.0174 -0.0776 0.049 Uiso 0.5 1 calc R . P A 2
C14B C 0.9104(9) 1.2722(9) 0.1114(4) 0.0550(8) Uani 0.5 1 d D . P A 2
H14A H 0.8713 1.3413 0.0999 0.066 Uiso 0.5 1 calc R . P A 2
H14B H 0.8868 1.2646 0.1414 0.066 Uiso 0.5 1 calc R . P A 2
C25B C -0.3526(15) 1.1837(12) 0.4130(4) 0.0606(9) Uani 0.5 1 d D . P C 2
H25A H -0.3652 1.1291 0.3894 0.073 Uiso 0.5 1 calc R . P C 2
H25B H -0.2616 1.2035 0.4173 0.073 Uiso 0.5 1 calc R . P C 2
C15B C 1.0508(10) 1.2868(10) 0.1126(5) 0.0550(8) Uani 0.5 1 d D . P A 2
H15A H 1.0792 1.2769 0.0836 0.083 Uiso 0.5 1 calc GR . P A 2
H15B H 1.0915 1.2318 0.1319 0.083 Uiso 0.5 1 calc GR . P A 2
H15C H 1.0737 1.3614 0.1229 0.083 Uiso 0.5 1 calc GR . P A 2
C32B C 0.0586(7) 0.8527(5) 0.68810(10) 0.0774(13) Uani 0.56 1 d . . P D 2
H32B H 0.1024 0.9001 0.6698 0.093 Uiso 0.56 1 calc R . P D 2
C33B C 0.0626(7) 0.8737(5) 0.73196(10) 0.0774(13) Uani 0.56 1 d G . P D 2
H33B H 0.1090 0.9355 0.7437 0.093 Uiso 0.56 1 calc R . P D 2
C34B C -0.0015(7) 0.8042(5) 0.75870(8) 0.0774(13) Uani 0.56 1 d G . P D 2
H34B H 0.0012 0.8186 0.7887 0.093 Uiso 0.56 1 calc R . P D 2
C35B C -0.0694(7) 0.7138(6) 0.74159(14) 0.0774(13) Uani 0.56 1 d G . P D 2
H35B H -0.1132 0.6663 0.7599 0.093 Uiso 0.56 1 calc R . P D 2
C36B C -0.0734(7) 0.6928(6) 0.69773(15) 0.0774(13) Uani 0.56 1 d G . P D 2
H36B H -0.1198 0.6310 0.6860 0.093 Uiso 0.56 1 calc R . P D 2
C31B C -0.0093(7) 0.7622(5) 0.67098(9) 0.0774(13) Uani 0.56 1 d DG . P D 2
C11B C 0.8428(9) 1.0357(8) 0.0260(4) 0.0550(8) Uani 0.5 1 d D . P A 2
H11A H 0.8903 1.0082 0.0020 0.066 Uiso 0.5 1 calc R . P A 2
H11B H 0.8490 0.9792 0.0490 0.066 Uiso 0.5 1 calc R . P A 2
C12B C 0.9055(11) 1.1421(8) 0.0432(3) 0.0550(8) Uani 0.5 1 d D . P A 2
H12A H 0.8913 1.2020 0.0218 0.066 Uiso 0.5 1 calc R . P A 2
H12B H 0.9980 1.1309 0.0481 0.066 Uiso 0.5 1 calc R . P A 2
Ni1 Ni 0.46828(5) 0.69353(5) -0.01722(2) 0.03173(15) Uani 1 1 d . . . . .
N21_1 N 0.5205(3) 0.7833(3) 0.03463(10) 0.0356(8) Uani 1 1 d . . . . .
N22_1 N 0.3715(3) 0.5904(3) 0.01816(10) 0.0333(8) Uani 1 1 d . . . . .
N23_1 N 0.4089(3) 0.6089(3) -0.06941(10) 0.0386(9) Uani 1 1 d . . . . .
N24_1 N 0.5625(4) 0.7992(4) -0.05271(11) 0.0433(10) Uani 1 1 d . . . . .
C1_1 C 0.6143(13) 0.8613(12) 0.0377(5) 0.0409(12) Uani 0.5 1 d . . P A 1
C2_1 C 0.6278(13) 0.9037(12) 0.0818(5) 0.0409(12) Uani 0.5 1 d . . P A 1
H2_1 H 0.6880 0.9568 0.0930 0.049 Uiso 0.5 1 calc R . P A 1
C3_1 C 0.537(9) 0.852(6) 0.104(3) 0.0390(13) Uani 0.53(18) 1 d D . P A 1
H3_1 H 0.5141 0.8675 0.1320 0.047 Uiso 0.53(18) 1 calc R . P A 1
C4_1 C 0.4826(4) 0.7692(3) 0.07528(12) 0.0322(9) Uani 1 1 d D . . . .
C5_1 C 0.4039(4) 0.6839(4) 0.08807(12) 0.0315(9) Uani 1 1 d . . . . .
C6_1 C 0.3564(4) 0.5983(4) 0.06132(12) 0.0311(9) Uani 1 1 d . . . . .
C7_1 C 0.2841(4) 0.5069(4) 0.07550(13) 0.0359(10) Uani 1 1 d . . . . .
H7_1 H 0.2610 0.4941 0.1040 0.043 Uiso 1 1 calc R . . . .
C8_1 C 0.2546(4) 0.4423(4) 0.04112(13) 0.0400(10) Uani 1 1 d . . . . .
H8_1 H 0.2078 0.3749 0.0407 0.048 Uiso 1 1 calc R . . . .
C9_1 C 0.3076(4) 0.4948(4) 0.00521(13) 0.0372(10) Uani 1 1 d . . . . .
C10_1 C 0.2920(4) 0.4554(4) -0.03717(13) 0.0426(11) Uani 1 1 d . . . . .
C11_1 C 0.3400(4) 0.5122(4) -0.07162(13) 0.0408(11) Uani 1 1 d . . . . .
C12_1 C 0.3164(4) 0.4786(5) -0.11593(14) 0.0480(13) Uani 1 1 d . . . . .
H12_1 H 0.2728 0.4137 -0.1261 0.058 Uiso 1 1 calc R . . . .
C13_1 C 0.3677(5) 0.5561(5) -0.13978(14) 0.0562(15) Uani 1 1 d . . . . .
H13_1 H 0.3652 0.5574 -0.1703 0.067 Uiso 1 1 calc R . . . .
C14_1 C 0.4273(4) 0.6371(5) -0.11147(13) 0.0464(12) Uani 1 1 d . . . . .
C15_1 C 0.4972(5) 0.7281(5) -0.12445(14) 0.0541(14) Uani 1 1 d D . . . .
C16_1 C 0.5636(5) 0.8001(4) -0.09670(14) 0.0453(12) Uani 1 1 d . . . . .
C17_1 C 0.6464(5) 0.8862(5) -0.10987(16) 0.0578(14) Uani 1 1 d . . . . .
H17A_1 H 0.6749 0.8950 -0.1379 0.069 Uiso 0.5 1 calc R . P A 2
H17_1 H 0.6542 0.9125 -0.1382 0.069 Uiso 0.5 1 calc R . P A 1
C18_1 C 0.7138(11) 0.9235(11) -0.0721(4) 0.0409(12) Uani 0.5 1 d . . P A 1
H18_1 H 0.7829 0.9743 -0.0701 0.049 Uiso 0.5 1 calc R . P A 1
C19_1 C 0.6570(12) 0.8693(11) -0.0368(4) 0.0409(12) Uani 0.5 1 d . . P A 1
C20_1 C 0.6888(9) 0.9006(8) 0.0053(3) 0.0409(12) Uani 0.5 1 d D . P A 1
C51_1 C 0.3683(4) 0.6837(3) 0.13179(12) 0.0312(9) Uani 1 1 d . . . . .
C52_1 C 0.3348(4) 0.6855(3) 0.16750(12) 0.0312(9) Uani 1 1 d . . . . .
C101_1 C 0.2139(4) 0.3528(5) -0.04651(15) 0.0484(12) Uani 1 1 d . . . . .
H10A_1 H 0.2213 0.3044 -0.0209 0.058 Uiso 1 1 calc R . . . .
H10B_1 H 0.2499 0.3124 -0.0704 0.058 Uiso 1 1 calc R . . . .
C102_1 C 0.0738(5) 0.3734(5) -0.05848(15) 0.0510(13) Uani 1 1 d . . . . .
H10C_1 H 0.0659 0.4249 -0.0832 0.061 Uiso 1 1 calc R . . . .
H10D_1 H 0.0360 0.4095 -0.0340 0.061 Uiso 1 1 calc R . . . .
C103_1 C -0.0009(5) 0.2671(5) -0.07022(16) 0.0524(13) Uani 1 1 d . . . . .
H10E_1 H 0.0067 0.2159 -0.0454 0.063 Uiso 1 1 calc R . . . .
H10F_1 H -0.0916 0.2858 -0.0756 0.063 Uiso 1 1 calc R . . . .
C104_1 C 0.0430(5) 0.2075(4) -0.10956(14) 0.0439(11) Uani 1 1 d . . . . .
H10G_1 H 0.1319 0.1842 -0.1034 0.053 Uiso 1 1 calc R . . . .
H10H_1 H 0.0412 0.2604 -0.1338 0.053 Uiso 1 1 calc R . . . .
C105_1 C -0.0367(5) 0.1060(5) -0.12332(17) 0.0562(14) Uani 1 1 d . . . . .
H10I_1 H -0.0322 0.0514 -0.0996 0.067 Uiso 1 1 calc R . . . .
H10J_1 H -0.1263 0.1284 -0.1286 0.067 Uiso 1 1 calc R . . . .
C106_1 C 0.0071(6) 0.0515(5) -0.1637(2) 0.0690(17) Uani 1 1 d . . . . .
H10K_1 H 0.0006 0.1045 -0.1875 0.104 Uiso 1 1 calc GR . . . .
H10L_1 H -0.0466 -0.0132 -0.1710 0.104 Uiso 1 1 calc GR . . . .
H10M_1 H 0.0953 0.0280 -0.1585 0.104 Uiso 1 1 calc GR . . . .
C156_1 C 0.4312(8) 0.8573(6) -0.18647(18) 0.0795(13) Uani 0.56 1 d . . P B 1
H156_1 H 0.3890 0.9015 -0.1668 0.095 Uiso 0.56 1 calc R . P B 1
C151_1 C 0.5028(9) 0.7672(7) -0.17168(14) 0.0795(13) Uani 0.56 1 d DG . P B 1
C152_1 C 0.5645(8) 0.7024(6) -0.2004(2) 0.0795(13) Uani 0.56 1 d G . P B 1
H152_1 H 0.6134 0.6409 -0.1903 0.095 Uiso 0.56 1 calc R . P B 1
C153_1 C 0.5545(8) 0.7277(7) -0.24398(19) 0.0795(13) Uani 0.56 1 d G . P B 1
H153_1 H 0.5967 0.6834 -0.2636 0.095 Uiso 0.56 1 calc R . P B 1
C154_1 C 0.4829(8) 0.8177(6) -0.25877(14) 0.0795(13) Uani 0.56 1 d G . P B 1
H154_1 H 0.4762 0.8350 -0.2885 0.095 Uiso 0.56 1 calc R . P B 1
C155_1 C 0.4213(8) 0.8825(6) -0.23002(19) 0.0795(13) Uani 0.56 1 d G . P B 1
H155_1 H 0.3723 0.9441 -0.2401 0.095 Uiso 0.56 1 calc R . P B 1
C201_1 C 0.7948(9) 0.9836(7) 0.0166(4) 0.0550(8) Uani 0.5 1 d D . P A 1
H20A_1 H 0.8635 0.9721 -0.0029 0.066 Uiso 0.5 1 calc R . P A 1
H20B_1 H 0.8300 0.9691 0.0463 0.066 Uiso 0.5 1 calc R . P A 1
C202_1 C 0.7520(10) 1.1043(7) 0.0133(4) 0.0550(8) Uani 0.5 1 d D . P A 1
H20C_1 H 0.6713 1.1119 0.0273 0.066 Uiso 0.5 1 calc R . P A 1
H20D_1 H 0.7357 1.1238 -0.0174 0.066 Uiso 0.5 1 calc R . P A 1
C203_1 C 0.8493(10) 1.1859(8) 0.0342(3) 0.0550(8) Uani 0.5 1 d D . P A 1
H20E_1 H 0.9341 1.1643 0.0257 0.066 Uiso 0.5 1 calc R . P A 1
H20F_1 H 0.8310 1.2601 0.0219 0.066 Uiso 0.5 1 calc R . P A 1
C204_1 C 0.8565(16) 1.1963(10) 0.0820(3) 0.0550(8) Uani 0.5 1 d D . P A 1
H20G_1 H 0.8936 1.1278 0.0949 0.066 Uiso 0.5 1 calc R . P A 1
H20H_1 H 0.7697 1.2035 0.0916 0.066 Uiso 0.5 1 calc R . P A 1
C205_1 C 0.9354(9) 1.2949(9) 0.0984(4) 0.0550(8) Uani 0.5 1 d D . P A 1
H20I_1 H 0.8895 1.3357 0.1199 0.066 Uiso 0.5 1 calc R . P A 1
H20J_1 H 0.9492 1.3458 0.0743 0.066 Uiso 0.5 1 calc R . P A 1
C206_1 C 1.0634(11) 1.2563(10) 0.1188(5) 0.0550(8) Uani 0.5 1 d D . P A 1
H20K_1 H 1.0499 1.1954 0.1387 0.083 Uiso 0.5 1 calc GR . P A 1
H20L_1 H 1.1058 1.3180 0.1344 0.083 Uiso 0.5 1 calc GR . P A 1
H20M_1 H 1.1163 1.2309 0.0962 0.083 Uiso 0.5 1 calc GR . P A 1
Zn1_1 Zn 0.03076(5) 0.69312(5) 0.51691(2) 0.04097(16) Uani 1 1 d . . . . .
N21_2 N -0.0202(3) 0.7828(3) 0.46486(10) 0.0390(9) Uani 1 1 d . . . . .
N22_2 N 0.1284(3) 0.5900(3) 0.48152(10) 0.0350(8) Uani 1 1 d . . . . .
N23_2 N 0.0904(3) 0.6096(4) 0.56958(10) 0.0400(9) Uani 1 1 d . . . . .
N24_2 N -0.0638(4) 0.7994(4) 0.55232(11) 0.0466(10) Uani 1 1 d . . . . .
C1_2 C -0.1114(14) 0.8603(12) 0.4619(5) 0.0429(12) Uani 0.5 1 d . . P C 1
C2_2 C -0.1261(12) 0.9028(13) 0.4180(5) 0.0429(12) Uani 0.5 1 d . . P C 1
H2_2 H -0.1851 0.9567 0.4072 0.052 Uiso 0.5 1 calc R . P C 1
C3_2 C -0.0378(4) 0.8497(4) 0.39555(13) 0.0414(11) Uani 1 1 d . . . . .
H3A_2 H -0.0171 0.8644 0.3670 0.050 Uiso 0.5 1 calc R . P C 1
H3B_2 H -0.0355 0.8497 0.3652 0.050 Uiso 0.5 1 calc R . P C 2
C4_2 C 0.0169(4) 0.7675(4) 0.42408(12) 0.0336(9) Uani 1 1 d . . . . .
C5_2 C 0.0944(4) 0.6825(4) 0.41129(12) 0.0321(9) Uani 1 1 d . . . . .
C6_2 C 0.1426(4) 0.5976(4) 0.43832(12) 0.0314(9) Uani 1 1 d . . . . .
C7_2 C 0.2153(4) 0.5069(4) 0.42435(13) 0.0369(10) Uani 1 1 d . . . . .
H7_2 H 0.2381 0.4937 0.3959 0.044 Uiso 1 1 calc R . . . .
C8_2 C 0.2456(4) 0.4435(4) 0.45889(14) 0.0405(10) Uani 1 1 d . . . . .
H8_2 H 0.2932 0.3770 0.4595 0.049 Uiso 1 1 calc R . . . .
C9_2 C 0.1923(4) 0.4956(4) 0.49480(13) 0.0384(10) Uani 1 1 d . . . . .
C10_2 C 0.2087(4) 0.4571(4) 0.53733(13) 0.0440(12) Uani 1 1 d . . . . .
C11_2 C 0.1605(4) 0.5144(5) 0.57192(13) 0.0428(12) Uani 1 1 d . . . . .
C12_2 C 0.1843(4) 0.4812(5) 0.61624(14) 0.0494(13) Uani 1 1 d . . . . .
H12_2 H 0.2290 0.4174 0.6265 0.059 Uiso 1 1 calc R . . . .
C13_2 C 0.1309(5) 0.5577(5) 0.63997(14) 0.0560(15) Uani 1 1 d . . . . .
H13_2 H 0.1327 0.5591 0.6704 0.067 Uiso 1 1 calc R . . . .
C14_2 C 0.0702(4) 0.6377(5) 0.61136(13) 0.0479(13) Uani 1 1 d . . . . .
C15_2 C -0.0009(5) 0.7275(4) 0.62428(14) 0.0564(15) Uani 1 1 d D . . . .
C16_2 C -0.0670(5) 0.7987(5) 0.59640(14) 0.0482(13) Uani 1 1 d . . . . .
C17_2 C -0.156(4) 0.863(3) 0.6086(13) 0.045(4) Uani 0.40(5) 1 d . . P C 1
H17_2 H -0.1791 0.8714 0.6373 0.054 Uiso 0.5 1 calc R . P C 1
C18_2 C -0.2127(11) 0.9201(11) 0.5725(4) 0.0429(12) Uani 0.5 1 d . . P C 1
H18_2 H -0.2733 0.9778 0.5718 0.052 Uiso 0.5 1 calc R . P C 1
C19_2 C -0.1553(12) 0.8678(11) 0.5369(4) 0.0429(12) Uani 0.5 1 d . . P C 1
C20_2 C -0.1866(9) 0.8978(9) 0.4944(3) 0.0429(12) Uani 0.5 1 d D . P C 1
C51_2 C 0.1292(4) 0.6826(4) 0.36761(12) 0.0311(9) Uani 1 1 d . . . . .
C52_2 C 0.1630(4) 0.6844(3) 0.33187(12) 0.0310(9) Uani 1 1 d . . . . .
C101_2 C 0.2865(4) 0.3559(5) 0.54671(14) 0.0484(13) Uani 1 1 d . . . . .
H10A_2 H 0.2786 0.3071 0.5212 0.058 Uiso 1 1 calc R . . . .
H10B_2 H 0.2507 0.3155 0.5707 0.058 Uiso 1 1 calc R . . . .
C102_2 C 0.4268(4) 0.3773(5) 0.55844(15) 0.0536(14) Uani 1 1 d . . . . .
H10C_2 H 0.4354 0.4286 0.5832 0.064 Uiso 1 1 calc R . . . .
H10D_2 H 0.4644 0.4141 0.5340 0.064 Uiso 1 1 calc R . . . .
C103_2 C 0.5012(5) 0.2711(5) 0.56982(17) 0.0570(14) Uani 1 1 d . . . . .
H10E_2 H 0.4930 0.2205 0.5448 0.068 Uiso 1 1 calc R . . . .
H10F_2 H 0.5920 0.2906 0.5750 0.068 Uiso 1 1 calc R . . . .
C104_2 C 0.4587(5) 0.2104(4) 0.60872(15) 0.0468(12) Uani 1 1 d . . . . .
H10G_2 H 0.3698 0.1860 0.6025 0.056 Uiso 1 1 calc R . . . .
H10H_2 H 0.4601 0.2631 0.6330 0.056 Uiso 1 1 calc R . . . .
C105_2 C 0.5381(5) 0.1091(5) 0.6229(2) 0.0687(18) Uani 1 1 d . . . . .
H10I_2 H 0.5342 0.0545 0.5992 0.082 Uiso 1 1 calc R . . . .
H10J_2 H 0.6276 0.1324 0.6284 0.082 Uiso 1 1 calc R . . . .
C106_2 C 0.4938(6) 0.0537(5) 0.6630(2) 0.082(2) Uani 1 1 d . . . . .
H10K_2 H 0.4057 0.0289 0.6575 0.123 Uiso 1 1 calc GR . . . .
H10L_2 H 0.4995 0.1066 0.6868 0.123 Uiso 1 1 calc GR . . . .
H10M_2 H 0.5476 -0.0103 0.6703 0.123 Uiso 1 1 calc GR . . . .
C156_2 C 0.0887(8) 0.7702(8) 0.69942(10) 0.0774(13) Uani 0.44 1 d . . P D 1
H156_2 H 0.1631 0.7975 0.6876 0.093 Uiso 0.44 1 calc R . P D 1
C155_2 C 0.0754(8) 0.7793(8) 0.74326(10) 0.0774(13) Uani 0.44 1 d G . P D 1
H155_2 H 0.1406 0.8129 0.7614 0.093 Uiso 0.44 1 calc R . P D 1
C154_2 C -0.0335(8) 0.7393(7) 0.76060(10) 0.0774(13) Uani 0.44 1 d G . P D 1
H154_2 H -0.0426 0.7455 0.7906 0.093 Uiso 0.44 1 calc R . P D 1
C153_2 C -0.1289(8) 0.6901(9) 0.73409(15) 0.0774(13) Uani 0.44 1 d G . P D 1
H153_2 H -0.2033 0.6627 0.7459 0.093 Uiso 0.44 1 calc R . P D 1
C152_2 C -0.1155(8) 0.6810(9) 0.69024(15) 0.0774(13) Uani 0.44 1 d G . P D 1
H152_2 H -0.1807 0.6474 0.6721 0.093 Uiso 0.44 1 calc R . P D 1
C151_2 C -0.0067(8) 0.7210(7) 0.67291(8) 0.0774(13) Uani 0.44 1 d DG . P D 1
C201_2 C -0.2935(10) 0.9794(7) 0.4832(4) 0.0606(9) Uani 0.5 1 d D . P C 1
H20A_2 H -0.3292 0.9658 0.4535 0.073 Uiso 0.5 1 calc R . P C 1
H20B_2 H -0.3621 0.9681 0.5028 0.073 Uiso 0.5 1 calc R . P C 1
C202_2 C -0.2448(10) 1.0971(7) 0.4871(4) 0.0606(9) Uani 0.5 1 d D . P C 1
H20C_2 H -0.1683 1.1052 0.4709 0.073 Uiso 0.5 1 calc R . P C 1
H20D_2 H -0.2208 1.1140 0.5176 0.073 Uiso 0.5 1 calc R . P C 1
C203_2 C -0.3465(11) 1.1793(9) 0.4697(3) 0.0606(9) Uani 0.5 1 d D . P C 1
H20E_2 H -0.4290 1.1560 0.4800 0.073 Uiso 0.5 1 calc R . P C 1
H20F_2 H -0.3257 1.2530 0.4822 0.073 Uiso 0.5 1 calc R . P C 1
C204_2 C -0.3620(16) 1.1910(12) 0.4213(3) 0.0606(9) Uani 0.5 1 d D U P C 1
H20G_2 H -0.4133 1.1250 0.4125 0.073 Uiso 0.5 1 calc R . P C 1
H20H_2 H -0.2759 1.1750 0.4125 0.073 Uiso 0.5 1 calc R . P C 1
C205_2 C -0.4098(10) 1.2786(10) 0.3887(4) 0.0606(9) Uani 0.5 1 d D . P C 1
H20I_2 H -0.3726 1.3519 0.3963 0.073 Uiso 0.5 1 calc R . P C 1
H20J_2 H -0.3868 1.2586 0.3595 0.073 Uiso 0.5 1 calc R . P C 1
C206_2 C -0.5501(10) 1.2806(12) 0.3906(4) 0.0606(9) Uani 0.5 1 d D . P C 1
H20K_2 H -0.5721 1.2627 0.4197 0.091 Uiso 0.5 1 calc GR . P C 1
H20L_2 H -0.5889 1.2260 0.3704 0.091 Uiso 0.5 1 calc GR . P C 1
H20M_2 H -0.5816 1.3545 0.3827 0.091 Uiso 0.5 1 calc GR . P C 1

loop_
_atom_site_aniso_label
_atom_site_aniso_U_11
_atom_site_aniso_U_22
_atom_site_aniso_U_33
_atom_site_aniso_U_23
_atom_site_aniso_U_13
_atom_site_aniso_U_12
C18B 0.047(3) 0.050(3) 0.020(2) 0.0022(18) 0.006(2) -0.001(2)
C2B 0.120(3) 0.093(3) 0.0253(16) 0.0025(17) 0.0021(16) -0.031(3)
C1B 0.120(3) 0.093(3) 0.0253(16) 0.0025(17) 0.0021(16) -0.031(3)
C6B 0.120(3) 0.093(3) 0.0253(16) 0.0025(17) 0.0021(16) -0.031(3)
C5B 0.120(3) 0.093(3) 0.0253(16) 0.0025(17) 0.0021(16) -0.031(3)
C4B 0.120(3) 0.093(3) 0.0253(16) 0.0025(17) 0.0021(16) -0.031(3)
C3B 0.120(3) 0.093(3) 0.0253(16) 0.0025(17) 0.0021(16) -0.031(3)
C22B 0.0613(10) 0.0605(10) 0.0603(11) -0.0016(7) 0.0055(7) -0.0007(6)
C9A 0.030(2) 0.036(2) 0.0175(18) 0.0009(16) 0.0024(15) -0.0006(17)
C4A 0.032(2) 0.035(2) 0.0172(18) -0.0012(16) 0.0025(15) -0.0004(17)
C1' 0.041(2) 0.040(2) 0.0185(19) -0.0028(17) 0.0006(17) 0.0035(19)
C4' 0.042(2) 0.039(2) 0.0172(18) 0.0035(16) 0.0023(17) -0.0051(19)
C16' 0.029(2) 0.033(2) 0.0210(18) 0.0001(16) 0.0045(15) -0.0034(16)
C10A 0.030(2) 0.033(2) 0.0230(19) -0.0006(16) 0.0048(16) 0.0027(17)
C9' 0.032(2) 0.035(2) 0.0165(18) -0.0002(15) 0.0056(15) 0.0008(17)
C12' 0.035(2) 0.040(2) 0.029(2) -0.0019(18) 0.0118(17) -0.0030(18)
C8A 0.033(2) 0.029(2) 0.0209(18) 0.0017(15) 0.0044(16) 0.0008(16)
C11' 0.032(2) 0.030(2) 0.0205(18) -0.0020(15) 0.0051(15) -0.0025(16)
C5' 0.035(2) 0.038(2) 0.0209(19) -0.0005(16) 0.0013(16) 0.0049(18)
C15' 0.036(2) 0.036(2) 0.024(2) 0.0017(17) 0.0038(17) -0.0064(18)
C10' 0.033(2) 0.036(2) 0.0163(18) 0.0000(15) 0.0071(15) -0.0017(17)
C8' 0.036(2) 0.040(2) 0.025(2) 0.0029(17) 0.0086(17) 0.0026(18)
C7' 0.032(2) 0.044(3) 0.040(2) 0.002(2) 0.0064(19) -0.0048(19)
C2' 0.056(3) 0.036(2) 0.027(2) -0.0030(18) -0.001(2) 0.002(2)
C3' 0.057(3) 0.035(2) 0.026(2) 0.0034(18) -0.0015(19) -0.004(2)
C6' 0.034(2) 0.040(2) 0.033(2) -0.0036(18) 0.0008(18) -0.0023(18)
C14' 0.033(2) 0.041(2) 0.035(2) 0.0049(19) -0.0014(18) 0.0006(19)
C13' 0.032(2) 0.043(3) 0.041(2) 0.002(2) 0.0084(19) 0.0047(19)
C24B 0.0613(10) 0.0605(10) 0.0603(11) -0.0016(7) 0.0055(7) -0.0007(6)
C27B 0.0613(10) 0.0605(10) 0.0603(11) -0.0016(7) 0.0055(7) -0.0007(6)
C23B 0.0613(10) 0.0605(10) 0.0603(11) -0.0016(7) 0.0055(7) -0.0007(6)
C26B 0.0613(10) 0.0605(10) 0.0603(11) -0.0016(7) 0.0055(7) -0.0007(6)
C21B 0.042(4) 0.061(4) 0.0264(14) -0.012(2) 0.005(2) -0.008(2)
C30B 0.065(6) 0.043(13) 0.029(3) -0.018(8) 0.017(3) -0.025(9)
C28B 0.042(4) 0.061(4) 0.0264(14) -0.012(2) 0.005(2) -0.008(2)
C29B 0.042(4) 0.061(4) 0.0264(14) -0.012(2) 0.005(2) -0.008(2)
C20B 0.042(4) 0.061(4) 0.0264(14) -0.012(2) 0.005(2) -0.008(2)
C8B 0.042(4) 0.054(4) 0.0274(16) 0.013(2) 0.006(2) 0.007(2)
C10B 0.063(2) 0.039(2) 0.064(2) 0.0117(16) 0.0117(15) 0.0042(14)
C16B 0.042(4) 0.054(4) 0.0274(16) 0.013(2) 0.006(2) 0.007(2)
C17B 0.042(4) 0.054(4) 0.0274(16) 0.013(2) 0.006(2) 0.007(2)
C9B 0.042(4) 0.054(4) 0.0274(16) 0.013(2) 0.006(2) 0.007(2)
C19B 0.042(4) 0.061(4) 0.0264(14) -0.012(2) 0.005(2) -0.008(2)
C13B 0.063(2) 0.039(2) 0.064(2) 0.0117(16) 0.0117(15) 0.0042(14)
C7B 0.042(4) 0.054(4) 0.0274(16) 0.013(2) 0.006(2) 0.007(2)
C14B 0.063(2) 0.039(2) 0.064(2) 0.0117(16) 0.0117(15) 0.0042(14)
C25B 0.0613(10) 0.0605(10) 0.0603(11) -0.0016(7) 0.0055(7) -0.0007(6)
C15B 0.063(2) 0.039(2) 0.064(2) 0.0117(16) 0.0117(15) 0.0042(14)
C32B 0.112(3) 0.095(3) 0.0260(15) 0.0011(16) 0.0050(16) 0.029(3)
C33B 0.112(3) 0.095(3) 0.0260(15) 0.0011(16) 0.0050(16) 0.029(3)
C34B 0.112(3) 0.095(3) 0.0260(15) 0.0011(16) 0.0050(16) 0.029(3)
C35B 0.112(3) 0.095(3) 0.0260(15) 0.0011(16) 0.0050(16) 0.029(3)
C36B 0.112(3) 0.095(3) 0.0260(15) 0.0011(16) 0.0050(16) 0.029(3)
C31B 0.112(3) 0.095(3) 0.0260(15) 0.0011(16) 0.0050(16) 0.029(3)
C11B 0.063(2) 0.039(2) 0.064(2) 0.0117(16) 0.0117(15) 0.0042(14)
C12B 0.063(2) 0.039(2) 0.064(2) 0.0117(16) 0.0117(15) 0.0042(14)
Ni1 0.0287(3) 0.0563(4) 0.0106(2) 0.0028(2) 0.00390(19) 0.0090(2)
N21_1 0.0327(19) 0.055(2) 0.0192(16) 0.0075(15) 0.0029(14) 0.0026(16)
N22_1 0.0279(18) 0.054(2) 0.0182(16) -0.0046(15) -0.0003(13) 0.0097(16)
N23_1 0.0301(19) 0.070(3) 0.0162(16) -0.0001(16) 0.0030(14) 0.0162(18)
N24_1 0.044(2) 0.070(3) 0.0178(17) 0.0062(17) 0.0105(15) 0.0151(19)
C1_1 0.042(4) 0.054(4) 0.0274(16) 0.013(2) 0.006(2) 0.007(2)
C2_1 0.042(4) 0.054(4) 0.0274(16) 0.013(2) 0.006(2) 0.007(2)
C3_1 0.047(3) 0.050(3) 0.020(2) 0.0022(18) 0.006(2) -0.001(2)
C4_1 0.031(2) 0.047(3) 0.0196(19) 0.0037(17) 0.0037(16) 0.0061(18)
C5_1 0.027(2) 0.049(3) 0.0195(19) 0.0018(17) 0.0038(15) 0.0063(18)
C6_1 0.025(2) 0.050(3) 0.0184(18) 0.0002(17) 0.0014(15) 0.0085(18)
C7_1 0.034(2) 0.051(3) 0.023(2) -0.0010(18) 0.0054(17) 0.0038(19)
C8_1 0.035(2) 0.055(3) 0.029(2) -0.003(2) 0.0011(18) 0.000(2)
C9_1 0.032(2) 0.057(3) 0.022(2) -0.0048(19) -0.0023(17) 0.009(2)
C10_1 0.035(2) 0.068(3) 0.024(2) -0.009(2) -0.0030(18) 0.010(2)
C11_1 0.030(2) 0.072(3) 0.020(2) -0.010(2) -0.0023(16) 0.013(2)
C12_1 0.032(2) 0.087(4) 0.025(2) -0.016(2) -0.0030(18) 0.014(2)
C13_1 0.041(3) 0.112(5) 0.016(2) -0.009(2) 0.0023(19) 0.014(3)
C14_1 0.037(2) 0.084(4) 0.018(2) -0.002(2) 0.0007(18) 0.018(2)
C15_1 0.047(3) 0.096(4) 0.020(2) 0.007(2) 0.009(2) 0.012(3)
C16_1 0.045(3) 0.068(3) 0.024(2) 0.011(2) 0.0100(19) 0.016(2)
C17_1 0.071(4) 0.075(4) 0.031(3) 0.014(2) 0.021(2) 0.010(3)
C18_1 0.042(4) 0.054(4) 0.0274(16) 0.013(2) 0.006(2) 0.007(2)
C19_1 0.042(4) 0.054(4) 0.0274(16) 0.013(2) 0.006(2) 0.007(2)
C20_1 0.042(4) 0.054(4) 0.0274(16) 0.013(2) 0.006(2) 0.007(2)
C51_1 0.032(2) 0.040(2) 0.022(2) -0.0015(17) 0.0033(16) -0.0003(17)
C52_1 0.035(2) 0.036(2) 0.023(2) -0.0010(16) 0.0067(17) -0.0037(18)
C101_1 0.042(3) 0.074(4) 0.028(2) -0.014(2) -0.0041(19) 0.004(2)
C102_1 0.042(3) 0.081(4) 0.031(2) -0.011(2) 0.004(2) 0.003(2)
C103_1 0.037(3) 0.082(4) 0.038(3) 0.011(2) 0.001(2) -0.004(2)
C104_1 0.046(3) 0.049(3) 0.036(2) 0.011(2) -0.004(2) -0.010(2)
C105_1 0.043(3) 0.067(4) 0.056(3) 0.020(3) -0.014(2) -0.008(2)
C106_1 0.062(4) 0.062(4) 0.080(4) -0.016(3) -0.017(3) -0.005(3)
C156_1 0.120(3) 0.093(3) 0.0253(16) 0.0025(17) 0.0021(16) -0.031(3)
C151_1 0.120(3) 0.093(3) 0.0253(16) 0.0025(17) 0.0021(16) -0.031(3)
C152_1 0.120(3) 0.093(3) 0.0253(16) 0.0025(17) 0.0021(16) -0.031(3)
C153_1 0.120(3) 0.093(3) 0.0253(16) 0.0025(17) 0.0021(16) -0.031(3)
C154_1 0.120(3) 0.093(3) 0.0253(16) 0.0025(17) 0.0021(16) -0.031(3)
C155_1 0.120(3) 0.093(3) 0.0253(16) 0.0025(17) 0.0021(16) -0.031(3)
C201_1 0.063(2) 0.039(2) 0.064(2) 0.0117(16) 0.0117(15) 0.0042(14)
C202_1 0.063(2) 0.039(2) 0.064(2) 0.0117(16) 0.0117(15) 0.0042(14)
C203_1 0.063(2) 0.039(2) 0.064(2) 0.0117(16) 0.0117(15) 0.0042(14)
C204_1 0.063(2) 0.039(2) 0.064(2) 0.0117(16) 0.0117(15) 0.0042(14)
C205_1 0.063(2) 0.039(2) 0.064(2) 0.0117(16) 0.0117(15) 0.0042(14)
C206_1 0.063(2) 0.039(2) 0.064(2) 0.0117(16) 0.0117(15) 0.0042(14)
Zn1_1 0.0339(3) 0.0734(4) 0.0157(2) -0.0028(2) 0.00401(19) -0.0108(2)
N21_2 0.0322(19) 0.066(3) 0.0194(17) -0.0090(16) 0.0032(14) -0.0069(17)
N22_2 0.0252(17) 0.061(2) 0.0180(16) 0.0025(15) 0.0007(13) -0.0104(16)
N23_2 0.0288(19) 0.077(3) 0.0140(16) 0.0022(16) 0.0010(13) -0.0168(19)
N24_2 0.042(2) 0.081(3) 0.0183(17) -0.0075(18) 0.0095(15) -0.015(2)
C1_2 0.042(4) 0.061(4) 0.0264(14) -0.012(2) 0.005(2) -0.008(2)
C2_2 0.042(4) 0.061(4) 0.0264(14) -0.012(2) 0.005(2) -0.008(2)
C3_2 0.043(3) 0.060(3) 0.022(2) -0.0041(19) 0.0042(18) -0.001(2)
C4_2 0.030(2) 0.052(3) 0.0188(19) -0.0047(17) 0.0029(16) -0.0095(19)
C5_2 0.025(2) 0.052(3) 0.0192(19) -0.0008(17) 0.0034(15) -0.0072(18)
C6_2 0.0213(19) 0.054(3) 0.0187(18) -0.0008(17) 0.0016(15) -0.0110(18)
C7_2 0.032(2) 0.059(3) 0.021(2) 0.0030(19) 0.0043(16) -0.008(2)
C8_2 0.034(2) 0.058(3) 0.030(2) 0.003(2) 0.0016(18) -0.002(2)
C9_2 0.029(2) 0.066(3) 0.020(2) 0.0054(19) -0.0035(16) -0.010(2)
C10_2 0.032(2) 0.077(3) 0.023(2) 0.009(2) -0.0028(17) -0.011(2)
C11_2 0.026(2) 0.084(4) 0.018(2) 0.012(2) -0.0012(16) -0.016(2)
C12_2 0.029(2) 0.094(4) 0.025(2) 0.014(2) -0.0027(18) -0.015(2)
C13_2 0.039(3) 0.114(5) 0.014(2) 0.008(2) 0.0025(19) -0.018(3)
C14_2 0.035(2) 0.090(4) 0.018(2) 0.001(2) -0.0013(18) -0.022(2)
C15_2 0.052(3) 0.098(4) 0.021(2) -0.007(2) 0.008(2) -0.016(3)
C16_2 0.045(3) 0.081(4) 0.019(2) -0.010(2) 0.0083(19) -0.015(3)
C17_2 0.065(6) 0.043(13) 0.029(3) -0.018(8) 0.017(3) -0.025(9)
C18_2 0.042(4) 0.061(4) 0.0264(14) -0.012(2) 0.005(2) -0.008(2)
C19_2 0.042(4) 0.061(4) 0.0264(14) -0.012(2) 0.005(2) -0.008(2)
C20_2 0.042(4) 0.061(4) 0.0264(14) -0.012(2) 0.005(2) -0.008(2)
C51_2 0.028(2) 0.043(2) 0.022(2) 0.0007(17) 0.0043(16) -0.0006(17)
C52_2 0.034(2) 0.038(2) 0.021(2) 0.0023(16) 0.0059(16) 0.0017(18)
C101_2 0.036(2) 0.083(4) 0.025(2) 0.016(2) -0.0028(18) -0.005(2)
C102_2 0.035(3) 0.095(4) 0.031(2) 0.013(2) 0.002(2) -0.006(3)
C103_2 0.031(2) 0.094(4) 0.046(3) -0.016(3) -0.001(2) 0.006(3)
C104_2 0.045(3) 0.054(3) 0.040(3) -0.013(2) -0.011(2) 0.008(2)
C105_2 0.048(3) 0.075(4) 0.080(4) -0.030(3) -0.023(3) 0.010(3)
C106_2 0.073(4) 0.060(4) 0.108(6) 0.025(4) -0.025(4) 0.000(3)
C156_2 0.112(3) 0.095(3) 0.0260(15) 0.0011(16) 0.0050(16) 0.029(3)
C155_2 0.112(3) 0.095(3) 0.0260(15) 0.0011(16) 0.0050(16) 0.029(3)
C154_2 0.112(3) 0.095(3) 0.0260(15) 0.0011(16) 0.0050(16) 0.029(3)
C153_2 0.112(3) 0.095(3) 0.0260(15) 0.0011(16) 0.0050(16) 0.029(3)
C152_2 0.112(3) 0.095(3) 0.0260(15) 0.0011(16) 0.0050(16) 0.029(3)
C151_2 0.112(3) 0.095(3) 0.0260(15) 0.0011(16) 0.0050(16) 0.029(3)
C201_2 0.0613(10) 0.0605(10) 0.0603(11) -0.0016(7) 0.0055(7) -0.0007(6)
C202_2 0.0613(10) 0.0605(10) 0.0603(11) -0.0016(7) 0.0055(7) -0.0007(6)
C203_2 0.0613(10) 0.0605(10) 0.0603(11) -0.0016(7) 0.0055(7) -0.0007(6)
C204_2 0.0613(10) 0.0605(10) 0.0603(11) -0.0016(7) 0.0055(7) -0.0007(6)
C205_2 0.0613(10) 0.0605(10) 0.0603(11) -0.0016(7) 0.0055(7) -0.0007(6)
C206_2 0.0613(10) 0.0605(10) 0.0603(11) -0.0016(7) 0.0055(7) -0.0007(6)

loop_
_atom_type_symbol
_atom_type_description
_atom_type_scat_dispersion_real
_atom_type_scat_dispersion_imag
_atom_type_scat_source
C C 0.0033 0.0016 'International Tables Vol C Tables 4.2.6.8 and 6.1.1.4'
H H 0.0000 0.0000 'International Tables Vol C Tables 4.2.6.8 and 6.1.1.4'
N N 0.0061 0.0033 'International Tables Vol C Tables 4.2.6.8 and 6.1.1.4'
Ni Ni 0.3393 1.1124 'International Tables Vol C Tables 4.2.6.8 and 6.1.1.4'
Zn Zn 0.2839 1.4301 'International Tables Vol C Tables 4.2.6.8 and 6.1.1.4'

loop_
_geom_angle_atom_site_label_1
_geom_angle_atom_site_label_2
_geom_angle_atom_site_label_3
_geom_angle
_geom_angle_site_symmetry_1
_geom_angle_site_symmetry_3
_geom_angle_publ_flag
C17B C18B H18B 125.7 . . ?
C17B C18B C4_1 109(8) . . ?
C4_1 C18B H18B 125.7 . . ?
C1B C2B H2B 120.0 . . ?
C1B C2B C3B 120.0 . . ?
C3B C2B H2B 120.0 . . ?
C2B C1B C15_1 119.9(7) . . ?
C6B C1B C2B 120.0 . . ?
C6B C1B C15_1 119.5(7) . . ?
C1B C6B H6B 120.0 . . ?
C5B C6B C1B 120.0 . . ?
C5B C6B H6B 120.0 . . ?
C6B C5B H5B 120.0 . . ?
C4B C5B C6B 120.0 . . ?
C4B C5B H5B 120.0 . . ?
C5B C4B H4B 120.0 . . ?
C3B C4B C5B 120.0 . . ?
C3B C4B H4B 120.0 . . ?
C2B C3B H3B 120.0 . . ?
C4B C3B C2B 120.0 . . ?
C4B C3B H3B 120.0 . . ?
H22A C22B H22B 107.4 . . ?
C23B C22B H22A 108.4 . . ?
C23B C22B H22B 108.4 . . ?
C21B C22B H22A 108.4 . . ?
C21B C22B H22B 108.4 . . ?
C21B C22B C23B 115.6(9) . . ?
C4A C9A C9' 113.3(3) . . ?
C1' C9A C4A 120.2(4) . . ?
C1' C9A C9' 126.5(3) . . ?
C9A C4A C10' 113.5(3) . . ?
C4' C4A C9A 119.8(4) . . ?
C4' C4A C10' 126.7(3) . . ?
C9A C1' H1' 120.3 . . ?
C9A C1' C2' 119.4(4) . . ?
C2' C1' H1' 120.3 . . ?
C4A C4' H4' 120.3 . . ?
C4A C4' C3' 119.4(4) . . ?
C3' C4' H4' 120.3 . . ?
C11' C16' C9' 113.7(3) . . ?
C15' C16' C9' 126.6(3) . . ?
C15' C16' C11' 119.7(4) . . ?
C8A C10A C10' 113.6(3) . . ?
C5' C10A C8A 119.8(4) . . ?
C5' C10A C10' 126.6(3) . . ?
C9A C9' C8A 104.7(3) . . ?
C16' C9' C9A 105.9(3) . . ?
C16' C9' C8A 104.9(3) . . ?
C52_2 C9' C9A 113.7(3) . . ?
C52_2 C9' C16' 113.0(3) . . ?
C52_2 C9' C8A 113.8(3) . . ?
C11' C12' H12' 120.3 . . ?
C11' C12' C13' 119.5(4) . . ?
C13' C12' H12' 120.3 . . ?
C10A C8A C9' 113.3(3) . . ?
C8' C8A C10A 120.8(4) . . ?
C8' C8A C9' 125.8(3) . . ?
C16' C11' C10' 113.3(3) . . ?
C12' C11' C16' 120.7(4) . . ?
C12' C11' C10' 125.9(3) . . ?
C10A C5' H5' 120.2 . . ?
C10A C5' C6' 119.7(4) . . ?
C6' C5' H5' 120.2 . . ?
C16' C15' H15' 120.1 . . ?
C16' C15' C14' 119.7(4) . . ?
C14' C15' H15' 120.1 . . ?
C4A C10' C10A 105.8(3) . . ?
C4A C10' C11' 104.9(3) . . ?
C10A C10' C11' 104.9(3) . . ?
C52_1 C10' C4A 113.3(3) . . ?
C52_1 C10' C10A 113.0(3) . . ?
C52_1 C10' C11' 114.1(3) . . ?
C8A C8' H8' 120.5 . . ?
C8A C8' C7' 119.0(4) . . ?
C7' C8' H8' 120.5 . . ?
C8' C7' H7' 119.8 . . ?
C6' C7' C8' 120.4(4) . . ?
C6' C7' H7' 119.8 . . ?
C1' C2' H2' 119.7 . . ?
C3' C2' C1' 120.5(4) . . ?
C3' C2' H2' 119.7 . . ?
C4' C3' H3' 119.7 . . ?
C2' C3' C4' 120.5(4) . . ?
C2' C3' H3' 119.7 . . ?
C5' C6' H6' 119.9 . . ?
C7' C6' C5' 120.3(4) . . ?
C7' C6' H6' 119.9 . . ?
C15' C14' H14' 119.9 . . ?
C15' C14' C13' 120.1(4) . . ?
C13' C14' H14' 119.9 . . ?
C12' C13' C14' 120.2(4) . . ?
C12' C13' H13' 119.9 . . ?
C14' C13' H13' 119.9 . . ?
H24A C24B H24B 107.7 . . ?
C23B C24B H24A 108.8 . . ?
C23B C24B H24B 108.8 . . ?
C23B C24B C25B 113.8(9) . . ?
C25B C24B H24A 108.8 . . ?
C25B C24B H24B 108.8 . . ?
H27A C27B H27B 109.5 . . ?
H27A C27B H27C 109.5 . . ?
H27B C27B H27C 109.5 . . ?
C26B C27B H27A 109.5 . . ?
C26B C27B H27B 109.5 . . ?
C26B C27B H27C 109.5 . . ?
C22B C23B C24B 115.2(9) . . ?
C22B C23B H23A 108.5 . . ?
C22B C23B H23B 108.5 . . ?
C24B C23B H23A 108.5 . . ?
C24B C23B H23B 108.5 . . ?
H23A C23B H23B 107.5 . . ?
C27B C26B H26A 108.8 . . ?
C27B C26B H26B 108.8 . . ?
C27B C26B C25B 113.8(11) . . ?
H26A C26B H26B 107.7 . . ?
C25B C26B H26A 108.8 . . ?
C25B C26B H26B 108.8 . . ?
C28B C21B C22B 117.2(9) . . ?
C20B C21B C22B 116.9(10) . . ?
C20B C21B C28B 126.0(11) . . ?
C29B C30B H30B 126.4 . . ?
C29B C30B C16_2 107.3(17) . . ?
C16_2 C30B H30B 126.4 . . ?
C21B C28B C29B 126.0(11) . . ?
C21B C28B N24_2 123.3(9) . . ?
C29B C28B N24_2 110.6(9) . . ?
C30B C29B C28B 109.5(16) . . ?
C30B C29B H29B 125.3 . . ?
C28B C29B H29B 125.3 . . ?
C21B C20B C19B 126.4(12) . . ?
C21B C20B N21_2 123.3(12) . . ?
C19B C20B N21_2 110.3(10) . . ?
C9B C8B C7B 126.1(10) . . ?
N24_1 C8B C9B 123.1(9) . . ?
N24_1 C8B C7B 110.8(9) . . ?
H10A C10B H10B 107.6 . . ?
C9B C10B H10A 108.6 . . ?
C9B C10B H10B 108.6 . . ?
C11B C10B H10A 108.6 . . ?
C11B C10B H10B 108.6 . . ?
C11B C10B C9B 114.5(8) . . ?
C17B C16B N21_1 110.6(9) . . ?
C9B C16B C17B 125.0(11) . . ?
C9B C16B N21_1 124.4(11) . . ?
C18B C17B C16B 106(2) . . ?
C18B C17B H17B 127.2 . . ?
C16B C17B H17B 127.2 . . ?
C8B C9B C10B 117.8(9) . . ?
C16B C9B C8B 125.0(11) . . ?
C16B C9B C10B 117.2(10) . . ?
C20B C19B H19B 126.9 . . ?
C3_2 C19B C20B 106.3(11) . . ?
C3_2 C19B H19B 126.9 . . ?
H13A C13B H13B 107.0 . . ?
C14B C13B H13A 107.6 . . ?
C14B C13B H13B 107.6 . . ?
C14B C13B C12B 119.0(10) . . ?
C12B C13B H13A 107.6 . . ?
C12B C13B H13B 107.6 . . ?
C8B C7B H7B 126.7 . . ?
C17_1 C7B C8B 106.6(10) . . ?
C17_1 C7B H7B 126.7 . . ?
C13B C14B H14A 107.7 . . ?
C13B C14B H14B 107.7 . . ?
H14A C14B H14B 107.1 . . ?
C15B C14B C13B 118.5(11) . . ?
C15B C14B H14A 107.7 . . ?
C15B C14B H14B 107.7 . . ?
C24B C25B C26B 99.4(9) . . ?
C24B C25B H25A 111.9 . . ?
C24B C25B H25B 111.9 . . ?
C26B C25B H25A 111.9 . . ?
C26B C25B H25B 111.9 . . ?
H25A C25B H25B 109.6 . . ?
C14B C15B H15A 109.5 . . ?
C14B C15B H15B 109.5 . . ?
C14B C15B H15C 109.5 . . ?
H15A C15B H15B 109.5 . . ?
H15A C15B H15C 109.5 . . ?
H15B C15B H15C 109.5 . . ?
C33B C32B H32B 120.0 . . ?
C33B C32B C31B 120.0 . . ?
C31B C32B H32B 120.0 . . ?
C32B C33B H33B 120.0 . . ?
C34B C33B C32B 120.0 . . ?
C34B C33B H33B 120.0 . . ?
C33B C34B H34B 120.0 . . ?
C33B C34B C35B 120.0 . . ?
C35B C34B H34B 120.0 . . ?
C34B C35B H35B 120.0 . . ?
C34B C35B C36B 120.0 . . ?
C36B C35B H35B 120.0 . . ?
C35B C36B H36B 120.0 . . ?
C31B C36B C35B 120.0 . . ?
C31B C36B H36B 120.0 . . ?
C32B C31B C15_2 121.3(4) . . ?
C36B C31B C32B 120.0 . . ?
C36B C31B C15_2 118.2(4) . . ?
C10B C11B H11A 108.7 . . ?
C10B C11B H11B 108.7 . . ?
C10B C11B C12B 114.3(8) . . ?
H11A C11B H11B 107.6 . . ?
C12B C11B H11A 108.7 . . ?
C12B C11B H11B 108.7 . . ?
C13B C12B H12A 109.6 . . ?
C13B C12B H12B 109.6 . . ?
C11B C12B C13B 110.2(8) . . ?
C11B C12B H12A 109.6 . . ?
C11B C12B H12B 109.6 . . ?
H12A C12B H12B 108.1 . . ?
N21_1 Ni1 N24_1 89.13(15) . . ?
N22_1 Ni1 N21_1 90.64(14) . . ?
N22_1 Ni1 N24_1 178.86(15) . . ?
N23_1 Ni1 N21_1 177.17(14) . . ?
N23_1 Ni1 N22_1 89.46(15) . . ?
N23_1 Ni1 N24_1 90.72(16) . . ?
C16B N21_1 Ni1 128.2(6) . . ?
C1_1 N21_1 Ni1 126.1(7) . . ?
C1_1 N21_1 C4_1 106.1(7) . . ?
C4_1 N21_1 C16B 103.7(7) . . ?
C4_1 N21_1 Ni1 127.2(3) . . ?
C6_1 N22_1 Ni1 127.0(3) . . ?
C6_1 N22_1 C9_1 104.9(3) . . ?
C9_1 N22_1 Ni1 128.1(3) . . ?
C11_1 N23_1 Ni1 127.8(3) . . ?
C11_1 N23_1 C14_1 105.7(4) . . ?
C14_1 N23_1 Ni1 126.6(4) . . ?
C8B N24_1 Ni1 129.8(6) . . ?
C16_1 N24_1 C8B 102.6(6) . . ?
C16_1 N24_1 Ni1 126.8(4) . . ?
C19_1 N24_1 Ni1 124.7(5) . . ?
C19_1 N24_1 C16_1 107.4(6) . . ?
N21_1 C1_1 C2_1 109.2(10) . . ?
N21_1 C1_1 C20_1 128.3(12) . . ?
C20_1 C1_1 C2_1 122.4(11) . . ?
C1_1 C2_1 H2_1 126.7 . . ?
C3_1 C2_1 C1_1 107(2) . . ?
C3_1 C2_1 H2_1 126.7 . . ?
C2_1 C3_1 H3_1 127.2 . . ?
C2_1 C3_1 C4_1 106(7) . . ?
C4_1 C3_1 H3_1 127.2 . . ?
N21_1 C4_1 C18B 111(6) . . ?
N21_1 C4_1 C3_1 111(5) . . ?
N21_1 C4_1 C5_1 125.1(4) . . ?
C5_1 C4_1 C18B 124(6) . . ?
C5_1 C4_1 C3_1 124(5) . . ?
C4_1 C5_1 C6_1 124.6(4) . . ?
C4_1 C5_1 C51_1 118.2(4) . . ?
C6_1 C5_1 C51_1 117.3(4) . . ?
N22_1 C6_1 C5_1 125.2(4) . . ?
N22_1 C6_1 C7_1 110.6(4) . . ?
C5_1 C6_1 C7_1 124.1(4) . . ?
C6_1 C7_1 H7_1 126.3 . . ?
C8_1 C7_1 C6_1 107.3(4) . . ?
C8_1 C7_1 H7_1 126.3 . . ?
C7_1 C8_1 H8_1 126.6 . . ?
C7_1 C8_1 C9_1 106.7(4) . . ?
C9_1 C8_1 H8_1 126.6 . . ?
N22_1 C9_1 C8_1 110.4(4) . . ?
N22_1 C9_1 C10_1 125.5(4) . . ?
C10_1 C9_1 C8_1 124.1(4) . . ?
C9_1 C10_1 C101_1 119.2(4) . . ?
C11_1 C10_1 C9_1 122.3(5) . . ?
C11_1 C10_1 C101_1 118.4(4) . . ?
N23_1 C11_1 C10_1 126.6(4) . . ?
N23_1 C11_1 C12_1 109.9(4) . . ?
C10_1 C11_1 C12_1 123.4(5) . . ?
C11_1 C12_1 H12_1 126.6 . . ?
C13_1 C12_1 C11_1 106.8(5) . . ?
C13_1 C12_1 H12_1 126.6 . . ?
C12_1 C13_1 H13_1 125.9 . . ?
C12_1 C13_1 C14_1 108.1(4) . . ?
C14_1 C13_1 H13_1 125.9 . . ?
N23_1 C14_1 C13_1 109.5(5) . . ?
N23_1 C14_1 C15_1 125.5(4) . . ?
C15_1 C14_1 C13_1 125.0(4) . . ?
C14_1 C15_1 C1B 107.1(6) . . ?
C14_1 C15_1 C151_1 124.8(5) . . ?
C16_1 C15_1 C1B 128.3(6) . . ?
C16_1 C15_1 C14_1 124.4(4) . . ?
C16_1 C15_1 C151_1 110.7(5) . . ?
N24_1 C16_1 C15_1 125.6(5) . . ?
N24_1 C16_1 C17_1 109.9(5) . . ?
C15_1 C16_1 C17_1 124.5(4) . . ?
C7B C17_1 C16_1 108.8(7) . . ?
C7B C17_1 H17A_1 125.6 . . ?
C16_1 C17_1 H17A_1 125.6 . . ?
C16_1 C17_1 H17_1 127.1 . . ?
C18_1 C17_1 C16_1 105.8(6) . . ?
C18_1 C17_1 H17_1 127.1 . . ?
C17_1 C18_1 H18_1 126.8 . . ?
C17_1 C18_1 C19_1 106.4(9) . . ?
C19_1 C18_1 H18_1 126.8 . . ?
N24_1 C19_1 C18_1 109.4(9) . . ?
N24_1 C19_1 C20_1 129.1(10) . . ?
C20_1 C19_1 C18_1 120.9(10) . . ?
C1_1 C20_1 C201_1 119.5(10) . . ?
C19_1 C20_1 C1_1 118.8(11) . . ?
C19_1 C20_1 C201_1 121.5(9) . . ?
C52_1 C51_1 C5_1 177.6(5) . . ?
C51_1 C52_1 C10' 178.1(4) . . ?
C10_1 C101_1 H10A_1 108.6 . . ?
C10_1 C101_1 H10B_1 108.6 . . ?
C10_1 C101_1 C102_1 114.9(4) . . ?
H10A_1 C101_1 H10B_1 107.5 . . ?
C102_1 C101_1 H10A_1 108.6 . . ?
C102_1 C101_1 H10B_1 108.6 . . ?
C101_1 C102_1 H10C_1 108.9 . . ?
C101_1 C102_1 H10D_1 108.9 . . ?
C101_1 C102_1 C103_1 113.2(4) . . ?
H10C_1 C102_1 H10D_1 107.8 . . ?
C103_1 C102_1 H10C_1 108.9 . . ?
C103_1 C102_1 H10D_1 108.9 . . ?
C102_1 C103_1 H10E_1 108.8 . . ?
C102_1 C103_1 H10F_1 108.8 . . ?
H10E_1 C103_1 H10F_1 107.7 . . ?
C104_1 C103_1 C102_1 114.0(4) . . ?
C104_1 C103_1 H10E_1 108.8 . . ?
C104_1 C103_1 H10F_1 108.8 . . ?
C103_1 C104_1 H10G_1 108.7 . . ?
C103_1 C104_1 H10H_1 108.7 . . ?
C103_1 C104_1 C105_1 114.3(4) . . ?
H10G_1 C104_1 H10H_1 107.6 . . ?
C105_1 C104_1 H10G_1 108.7 . . ?
C105_1 C104_1 H10H_1 108.7 . . ?
C104_1 C105_1 H10I_1 109.0 . . ?
C104_1 C105_1 H10J_1 109.0 . . ?
H10I_1 C105_1 H10J_1 107.8 . . ?
C106_1 C105_1 C104_1 112.7(4) . . ?
C106_1 C105_1 H10I_1 109.0 . . ?
C106_1 C105_1 H10J_1 109.0 . . ?
C105_1 C106_1 H10K_1 109.5 . . ?
C105_1 C106_1 H10L_1 109.5 . . ?
C105_1 C106_1 H10M_1 109.5 . . ?
H10K_1 C106_1 H10L_1 109.5 . . ?
H10K_1 C106_1 H10M_1 109.5 . . ?
H10L_1 C106_1 H10M_1 109.5 . . ?
C151_1 C156_1 H156_1 120.0 . . ?
C151_1 C156_1 C155_1 120.0 . . ?
C155_1 C156_1 H156_1 120.0 . . ?
C156_1 C151_1 C15_1 119.9(5) . . ?
C152_1 C151_1 C15_1 119.4(5) . . ?
C152_1 C151_1 C156_1 120.0 . . ?
C151_1 C152_1 H152_1 120.0 . . ?
C151_1 C152_1 C153_1 120.0 . . ?
C153_1 C152_1 H152_1 120.0 . . ?
C152_1 C153_1 H153_1 120.0 . . ?
C154_1 C153_1 C152_1 120.0 . . ?
C154_1 C153_1 H153_1 120.0 . . ?
C153_1 C154_1 H154_1 120.0 . . ?
C155_1 C154_1 C153_1 120.0 . . ?
C155_1 C154_1 H154_1 120.0 . . ?
C156_1 C155_1 H155_1 120.0 . . ?
C154_1 C155_1 C156_1 120.0 . . ?
C154_1 C155_1 H155_1 120.0 . . ?
C20_1 C201_1 H20A_1 108.9 . . ?
C20_1 C201_1 H20B_1 108.9 . . ?
C20_1 C201_1 C202_1 113.5(8) . . ?
H20A_1 C201_1 H20B_1 107.7 . . ?
C202_1 C201_1 H20A_1 108.9 . . ?
C202_1 C201_1 H20B_1 108.9 . . ?
C201_1 C202_1 H20C_1 108.9 . . ?
C201_1 C202_1 H20D_1 108.9 . . ?
C201_1 C202_1 C203_1 113.3(8) . . ?
H20C_1 C202_1 H20D_1 107.7 . . ?
C203_1 C202_1 H20C_1 108.9 . . ?
C203_1 C202_1 H20D_1 108.9 . . ?
C202_1 C203_1 H20E_1 107.9 . . ?
C202_1 C203_1 H20F_1 107.9 . . ?
H20E_1 C203_1 H20F_1 107.2 . . ?
C204_1 C203_1 C202_1 117.6(9) . . ?
C204_1 C203_1 H20E_1 107.9 . . ?
C204_1 C203_1 H20F_1 107.9 . . ?
C203_1 C204_1 H20G_1 109.0 . . ?
C203_1 C204_1 H20H_1 109.0 . . ?
C203_1 C204_1 C205_1 112.9(9) . . ?
H20G_1 C204_1 H20H_1 107.8 . . ?
C205_1 C204_1 H20G_1 109.0 . . ?
C205_1 C204_1 H20H_1 109.0 . . ?
C204_1 C205_1 H20I_1 109.6 . . ?
C204_1 C205_1 H20J_1 109.6 . . ?
C204_1 C205_1 C206_1 110.3(10) . . ?
H20I_1 C205_1 H20J_1 108.1 . . ?
C206_1 C205_1 H20I_1 109.6 . . ?
C206_1 C205_1 H20J_1 109.6 . . ?
C205_1 C206_1 H20K_1 109.5 . . ?
C205_1 C206_1 H20L_1 109.5 . . ?
C205_1 C206_1 H20M_1 109.5 . . ?
H20K_1 C206_1 H20L_1 109.5 . . ?
H20K_1 C206_1 H20M_1 109.5 . . ?
H20L_1 C206_1 H20M_1 109.5 . . ?
N21_2 Zn1_1 N22_2 90.68(14) . . ?
N21_2 Zn1_1 N24_2 88.95(16) . . ?
N22_2 Zn1_1 N24_2 178.59(15) . . ?
N23_2 Zn1_1 N21_2 176.61(15) . . ?
N23_2 Zn1_1 N22_2 89.50(15) . . ?
N23_2 Zn1_1 N24_2 90.79(16) . . ?
C20B N21_2 Zn1_1 128.7(6) . . ?
C1_2 N21_2 Zn1_1 126.0(7) . . ?
C1_2 N21_2 C4_2 106.4(7) . . ?
C4_2 N21_2 C20B 103.4(7) . . ?
C4_2 N21_2 Zn1_1 127.0(3) . . ?
C6_2 N22_2 Zn1_1 126.7(3) . . ?
C6_2 N22_2 C9_2 105.4(4) . . ?
C9_2 N22_2 Zn1_1 127.9(3) . . ?
C11_2 N23_2 Zn1_1 127.6(3) . . ?
C11_2 N23_2 C14_2 106.0(4) . . ?
C14_2 N23_2 Zn1_1 126.4(4) . . ?
C28B N24_2 Zn1_1 129.2(6) . . ?
C16_2 N24_2 C28B 103.7(6) . . ?
C16_2 N24_2 Zn1_1 126.3(4) . . ?
C19_2 N24_2 Zn1_1 125.2(6) . . ?
C19_2 N24_2 C16_2 107.1(6) . . ?
N21_2 C1_2 C2_2 109.9(10) . . ?
N21_2 C1_2 C20_2 128.0(12) . . ?
C20_2 C1_2 C2_2 122.1(12) . . ?
C1_2 C2_2 H2_2 126.8 . . ?
C3_2 C2_2 C1_2 106.4(11) . . ?
C3_2 C2_2 H2_2 126.8 . . ?
C19B C3_2 H3B_2 125.7 . . ?
C19B C3_2 C4_2 108.6(8) . . ?
C2_2 C3_2 H3A_2 127.1 . . ?
C2_2 C3_2 C4_2 105.7(8) . . ?
C4_2 C3_2 H3A_2 127.1 . . ?
C4_2 C3_2 H3B_2 125.7 . . ?
N21_2 C4_2 C3_2 110.7(4) . . ?
N21_2 C4_2 C5_2 125.4(4) . . ?
C5_2 C4_2 C3_2 123.9(4) . . ?
C4_2 C5_2 C6_2 124.5(4) . . ?
C4_2 C5_2 C51_2 117.9(4) . . ?
C6_2 C5_2 C51_2 117.6(4) . . ?
N22_2 C6_2 C5_2 125.5(4) . . ?
N22_2 C6_2 C7_2 110.3(4) . . ?
C5_2 C6_2 C7_2 124.2(4) . . ?
C6_2 C7_2 H7_2 126.3 . . ?
C8_2 C7_2 C6_2 107.4(4) . . ?
C8_2 C7_2 H7_2 126.3 . . ?
C7_2 C8_2 H8_2 126.6 . . ?
C7_2 C8_2 C9_2 106.8(4) . . ?
C9_2 C8_2 H8_2 126.6 . . ?
N22_2 C9_2 C8_2 110.0(4) . . ?
N22_2 C9_2 C10_2 125.8(4) . . ?
C10_2 C9_2 C8_2 124.2(5) . . ?
C9_2 C10_2 C11_2 122.2(5) . . ?
C9_2 C10_2 C101_2 119.1(4) . . ?
C11_2 C10_2 C101_2 118.6(4) . . ?
N23_2 C11_2 C10_2 126.7(4) . . ?
N23_2 C11_2 C12_2 110.0(4) . . ?
C10_2 C11_2 C12_2 123.2(5) . . ?
C11_2 C12_2 H12_2 126.7 . . ?
C13_2 C12_2 C11_2 106.5(5) . . ?
C13_2 C12_2 H12_2 126.7 . . ?
C12_2 C13_2 H13_2 125.9 . . ?
C12_2 C13_2 C14_2 108.1(4) . . ?
C14_2 C13_2 H13_2 125.9 . . ?
N23_2 C14_2 C13_2 109.2(5) . . ?
N23_2 C14_2 C15_2 125.9(5) . . ?
C15_2 C14_2 C13_2 124.9(4) . . ?
C14_2 C15_2 C31B 123.9(5) . . ?
C14_2 C15_2 C151_2 107.9(5) . . ?
C16_2 C15_2 C31B 111.6(5) . . ?
C16_2 C15_2 C14_2 124.4(4) . . ?
C16_2 C15_2 C151_2 127.2(5) . . ?
N24_2 C16_2 C30B 108.4(10) . . ?
N24_2 C16_2 C15_2 125.9(5) . . ?
C15_2 C16_2 C30B 125.5(10) . . ?
C17_2 C16_2 N24_2 111(2) . . ?
C17_2 C16_2 C15_2 122.5(19) . . ?
C16_2 C17_2 H17_2 125.2 . . ?
C16_2 C17_2 C18_2 110(3) . . ?
C18_2 C17_2 H17_2 125.2 . . ?
C17_2 C18_2 H18_2 128.7 . . ?
C17_2 C18_2 C19_2 102.7(19) . . ?
C19_2 C18_2 H18_2 128.7 . . ?
N24_2 C19_2 C18_2 109.2(9) . . ?
N24_2 C19_2 C20_2 128.4(10) . . ?
C20_2 C19_2 C18_2 122.0(11) . . ?
C1_2 C20_2 C201_2 119.6(10) . . ?
C19_2 C20_2 C1_2 119.5(11) . . ?
C19_2 C20_2 C201_2 120.7(9) . . ?
C52_2 C51_2 C5_2 177.2(4) . . ?
C51_2 C52_2 C9' 178.4(5) . . ?
C10_2 C101_2 H10A_2 108.5 . . ?
C10_2 C101_2 H10B_2 108.5 . . ?
C10_2 C101_2 C102_2 115.2(5) . . ?
H10A_2 C101_2 H10B_2 107.5 . . ?
C102_2 C101_2 H10A_2 108.5 . . ?
C102_2 C101_2 H10B_2 108.5 . . ?
C101_2 C102_2 H10C_2 109.0 . . ?
C101_2 C102_2 H10D_2 109.0 . . ?
C101_2 C102_2 C103_2 113.1(5) . . ?
H10C_2 C102_2 H10D_2 107.8 . . ?
C103_2 C102_2 H10C_2 109.0 . . ?
C103_2 C102_2 H10D_2 109.0 . . ?
C102_2 C103_2 H10E_2 108.6 . . ?
C102_2 C103_2 H10F_2 108.6 . . ?
H10E_2 C103_2 H10F_2 107.6 . . ?
C104_2 C103_2 C102_2 114.5(4) . . ?
C104_2 C103_2 H10E_2 108.6 . . ?
C104_2 C103_2 H10F_2 108.6 . . ?
C103_2 C104_2 H10G_2 108.4 . . ?
C103_2 C104_2 H10H_2 108.4 . . ?
C103_2 C104_2 C105_2 115.5(5) . . ?
H10G_2 C104_2 H10H_2 107.5 . . ?
C105_2 C104_2 H10G_2 108.4 . . ?
C105_2 C104_2 H10H_2 108.4 . . ?
C104_2 C105_2 H10I_2 108.9 . . ?
C104_2 C105_2 H10J_2 108.9 . . ?
H10I_2 C105_2 H10J_2 107.7 . . ?
C106_2 C105_2 C104_2 113.2(5) . . ?
C106_2 C105_2 H10I_2 108.9 . . ?
C106_2 C105_2 H10J_2 108.9 . . ?
C105_2 C106_2 H10K_2 109.5 . . ?
C105_2 C106_2 H10L_2 109.5 . . ?
C105_2 C106_2 H10M_2 109.5 . . ?
H10K_2 C106_2 H10L_2 109.5 . . ?
H10K_2 C106_2 H10M_2 109.5 . . ?
H10L_2 C106_2 H10M_2 109.5 . . ?
C155_2 C156_2 H156_2 120.0 . . ?
C155_2 C156_2 C151_2 120.0 . . ?
C151_2 C156_2 H156_2 120.0 . . ?
C156_2 C155_2 H155_2 120.0 . . ?
C156_2 C155_2 C154_2 120.0 . . ?
C154_2 C155_2 H155_2 120.0 . . ?
C155_2 C154_2 H154_2 120.0 . . ?
C153_2 C154_2 C155_2 120.0 . . ?
C153_2 C154_2 H154_2 120.0 . . ?
C154_2 C153_2 H153_2 120.0 . . ?
C152_2 C153_2 C154_2 120.0 . . ?
C152_2 C153_2 H153_2 120.0 . . ?
C153_2 C152_2 H152_2 120.0 . . ?
C153_2 C152_2 C151_2 120.0 . . ?
C151_2 C152_2 H152_2 120.0 . . ?
C156_2 C151_2 C15_2 119.5(4) . . ?
C152_2 C151_2 C15_2 119.8(4) . . ?
C152_2 C151_2 C156_2 120.0 . . ?
C20_2 C201_2 H20A_2 109.6 . . ?
C20_2 C201_2 H20B_2 109.6 . . ?
H20A_2 C201_2 H20B_2 108.1 . . ?
C202_2 C201_2 C20_2 110.4(9) . . ?
C202_2 C201_2 H20A_2 109.6 . . ?
C202_2 C201_2 H20B_2 109.6 . . ?
C201_2 C202_2 H20C_2 109.5 . . ?
C201_2 C202_2 H20D_2 109.5 . . ?
C201_2 C202_2 C203_2 110.8(9) . . ?
H20C_2 C202_2 H20D_2 108.1 . . ?
C203_2 C202_2 H20C_2 109.5 . . ?
C203_2 C202_2 H20D_2 109.5 . . ?
C202_2 C203_2 H20E_2 108.3 . . ?
C202_2 C203_2 H20F_2 108.3 . . ?
H20E_2 C203_2 H20F_2 107.4 . . ?
C204_2 C203_2 C202_2 116.0(10) . . ?
C204_2 C203_2 H20E_2 108.3 . . ?
C204_2 C203_2 H20F_2 108.3 . . ?
C203_2 C204_2 H20G_2 102.8 . . ?
C203_2 C204_2 H20H_2 102.8 . . ?
C203_2 C204_2 C205_2 137.4(11) . . ?
H20G_2 C204_2 H20H_2 105.0 . . ?
C205_2 C204_2 H20G_2 102.8 . . ?
C205_2 C204_2 H20H_2 102.8 . . ?
C204_2 C205_2 H20I_2 110.6 . . ?
C204_2 C205_2 H20J_2 110.6 . . ?
H20I_2 C205_2 H20J_2 108.7 . . ?
C206_2 C205_2 C204_2 105.9(11) . . ?
C206_2 C205_2 H20I_2 110.6 . . ?
C206_2 C205_2 H20J_2 110.6 . . ?
C205_2 C206_2 H20K_2 109.5 . . ?
C205_2 C206_2 H20L_2 109.5 . . ?
C205_2 C206_2 H20M_2 109.5 . . ?
H20K_2 C206_2 H20L_2 109.5 . . ?
H20K_2 C206_2 H20M_2 109.5 . . ?
H20L_2 C206_2 H20M_2 109.5 . . ?

loop_
_geom_bond_atom_site_label_1
_geom_bond_atom_site_label_2
_geom_bond_distance
_geom_bond_site_symmetry_2
_geom_bond_publ_flag
C18B H18B 0.9500 . ?
C18B C17B 1.36(14) . ?
C18B C4_1 1.425(9) . ?
C2B H2B 0.9500 . ?
C2B C1B 1.3900 . ?
C2B C3B 1.3900 . ?
C1B C6B 1.3900 . ?
C1B C15_1 1.496(7) . ?
C6B H6B 0.9500 . ?
C6B C5B 1.3900 . ?
C5B H5B 0.9500 . ?
C5B C4B 1.3900 . ?
C4B H4B 0.9500 . ?
C4B C3B 1.3900 . ?
C3B H3B 0.9500 . ?
C22B H22A 0.9900 . ?
C22B H22B 0.9900 . ?
C22B C23B 1.525(9) . ?
C22B C21B 1.508(9) . ?
C9A C4A 1.408(5) . ?
C9A C1' 1.379(6) . ?
C9A C9' 1.537(6) . ?
C4A C4' 1.384(6) . ?
C4A C10' 1.535(6) . ?
C1' H1' 0.9500 . ?
C1' C2' 1.385(6) . ?
C4' H4' 0.9500 . ?
C4' C3' 1.385(6) . ?
C16' C9' 1.537(5) . ?
C16' C11' 1.402(5) . ?
C16' C15' 1.379(6) . ?
C10A C8A 1.403(5) . ?
C10A C5' 1.379(6) . ?
C10A C10' 1.536(5) . ?
C9' C8A 1.541(5) . ?
C9' C52_2 1.465(5) . ?
C12' H12' 0.9500 . ?
C12' C11' 1.368(6) . ?
C12' C13' 1.388(6) . ?
C8A C8' 1.373(6) . ?
C11' C10' 1.539(5) . ?
C5' H5' 0.9500 . ?
C5' C6' 1.388(6) . ?
C15' H15' 0.9500 . ?
C15' C14' 1.385(6) . ?
C10' C52_1 1.467(5) . ?
C8' H8' 0.9500 . ?
C8' C7' 1.398(6) . ?
C7' H7' 0.9500 . ?
C7' C6' 1.383(6) . ?
C2' H2' 0.9500 . ?
C2' C3' 1.384(6) . ?
C3' H3' 0.9500 . ?
C6' H6' 0.9500 . ?
C14' H14' 0.9500 . ?
C14' C13' 1.392(6) . ?
C13' H13' 0.9500 . ?
C24B H24A 0.9900 . ?
C24B H24B 0.9900 . ?
C24B C23B 1.537(9) . ?
C24B C25B 1.554(9) . ?
C27B H27A 0.9800 . ?
C27B H27B 0.9800 . ?
C27B H27C 0.9800 . ?
C27B C26B 1.534(9) . ?
C23B H23A 0.9900 . ?
C23B H23B 0.9900 . ?
C26B H26A 0.9900 . ?
C26B H26B 0.9900 . ?
C26B C25B 1.560(9) . ?
C21B C28B 1.403(15) . ?
C21B C20B 1.391(16) . ?
C30B H30B 0.9500 . ?
C30B C29B 1.27(3) . ?
C30B C16_2 1.54(3) . ?
C28B C29B 1.430(14) . ?
C28B N24_2 1.432(15) . ?
C29B H29B 0.9500 . ?
C20B C19B 1.418(16) . ?
C20B N21_2 1.457(18) . ?
C8B C9B 1.420(15) . ?
C8B C7B 1.432(13) . ?
C8B N24_1 1.404(15) . ?
C10B H10A 0.9900 . ?
C10B H10B 0.9900 . ?
C10B C9B 1.517(9) . ?
C10B C11B 1.512(9) . ?
C16B C17B 1.428(16) . ?
C16B C9B 1.388(15) . ?
C16B N21_1 1.431(17) . ?
C17B H17B 0.9500 . ?
C19B H19B 0.9500 . ?
C19B C3_2 1.363(16) . ?
C13B H13A 0.9900 . ?
C13B H13B 0.9900 . ?
C13B C14B 1.524(9) . ?
C13B C12B 1.544(9) . ?
C7B H7B 0.9500 . ?
C7B C17_1 1.293(14) . ?
C14B H14A 0.9900 . ?
C14B H14B 0.9900 . ?
C14B C15B 1.492(9) . ?
C25B H25A 0.9900 . ?
C25B H25B 0.9900 . ?
C15B H15A 0.9800 . ?
C15B H15B 0.9800 . ?
C15B H15C 0.9800 . ?
C32B H32B 0.9500 . ?
C32B C33B 1.3900 . ?
C32B C31B 1.3900 . ?
C33B H33B 0.9500 . ?
C33B C34B 1.3900 . ?
C34B H34B 0.9500 . ?
C34B C35B 1.3900 . ?
C35B H35B 0.9500 . ?
C35B C36B 1.3900 . ?
C36B H36B 0.9500 . ?
C36B C31B 1.3900 . ?
C31B C15_2 1.525(5) . ?
C11B H11A 0.9900 . ?
C11B H11B 0.9900 . ?
C11B C12B 1.523(9) . ?
C12B H12A 0.9900 . ?
C12B H12B 0.9900 . ?
Ni1 N21_1 1.992(4) . ?
Ni1 N22_1 1.990(4) . ?
Ni1 N23_1 1.985(4) . ?
Ni1 N24_1 1.997(4) . ?
N21_1 C1_1 1.362(17) . ?
N21_1 C4_1 1.368(5) . ?
N22_1 C6_1 1.371(5) . ?
N22_1 C9_1 1.381(6) . ?
N23_1 C11_1 1.373(6) . ?
N23_1 C14_1 1.383(5) . ?
N24_1 C16_1 1.374(5) . ?
N24_1 C19_1 1.373(15) . ?
C1_1 C2_1 1.464(16) . ?
C1_1 C20_1 1.408(15) . ?
C2_1 H2_1 0.9500 . ?
C2_1 C3_1 1.37(13) . ?
C3_1 H3_1 0.9500 . ?
C3_1 C4_1 1.426(8) . ?
C4_1 C5_1 1.396(6) . ?
C5_1 C6_1 1.398(6) . ?
C5_1 C51_1 1.441(5) . ?
C6_1 C7_1 1.427(6) . ?
C7_1 H7_1 0.9500 . ?
C7_1 C8_1 1.344(6) . ?
C8_1 H8_1 0.9500 . ?
C8_1 C9_1 1.434(6) . ?
C9_1 C10_1 1.404(6) . ?
C10_1 C11_1 1.399(7) . ?
C10_1 C101_1 1.501(7) . ?
C11_1 C12_1 1.446(6) . ?
C12_1 H12_1 0.9500 . ?
C12_1 C13_1 1.333(8) . ?
C13_1 H13_1 0.9500 . ?
C13_1 C14_1 1.432(7) . ?
C14_1 C15_1 1.396(8) . ?
C15_1 C16_1 1.381(8) . ?
C15_1 C151_1 1.553(6) . ?
C16_1 C17_1 1.434(7) . ?
C17_1 H17A_1 0.9500 . ?
C17_1 H17_1 0.9500 . ?
C17_1 C18_1 1.408(14) . ?
C18_1 H18_1 0.9500 . ?
C18_1 C19_1 1.444(13) . ?
C19_1 C20_1 1.385(15) . ?
C20_1 C201_1 1.522(9) . ?
C51_1 C52_1 1.193(5) . ?
C101_1 H10A_1 0.9900 . ?
C101_1 H10B_1 0.9900 . ?
C101_1 C102_1 1.525(7) . ?
C102_1 H10C_1 0.9900 . ?
C102_1 H10D_1 0.9900 . ?
C102_1 C103_1 1.535(7) . ?
C103_1 H10E_1 0.9900 . ?
C103_1 H10F_1 0.9900 . ?
C103_1 C104_1 1.525(7) . ?
C104_1 H10G_1 0.9900 . ?
C104_1 H10H_1 0.9900 . ?
C104_1 C105_1 1.528(7) . ?
C105_1 H10I_1 0.9900 . ?
C105_1 H10J_1 0.9900 . ?
C105_1 C106_1 1.523(8) . ?
C106_1 H10K_1 0.9800 . ?
C106_1 H10L_1 0.9800 . ?
C106_1 H10M_1 0.9800 . ?
C156_1 H156_1 0.9500 . ?
C156_1 C151_1 1.3900 . ?
C156_1 C155_1 1.3900 . ?
C151_1 C152_1 1.3900 . ?
C152_1 H152_1 0.9500 . ?
C152_1 C153_1 1.3900 . ?
C153_1 H153_1 0.9500 . ?
C153_1 C154_1 1.3900 . ?
C154_1 H154_1 0.9500 . ?
C154_1 C155_1 1.3900 . ?
C155_1 H155_1 0.9500 . ?
C201_1 H20A_1 0.9900 . ?
C201_1 H20B_1 0.9900 . ?
C201_1 C202_1 1.531(8) . ?
C202_1 H20C_1 0.9900 . ?
C202_1 H20D_1 0.9900 . ?
C202_1 C203_1 1.533(9) . ?
C203_1 H20E_1 0.9900 . ?
C203_1 H20F_1 0.9900 . ?
C203_1 C204_1 1.495(9) . ?
C204_1 H20G_1 0.9900 . ?
C204_1 H20H_1 0.9900 . ?
C204_1 C205_1 1.518(9) . ?
C205_1 H20I_1 0.9900 . ?
C205_1 H20J_1 0.9900 . ?
C205_1 C206_1 1.530(9) . ?
C206_1 H20K_1 0.9800 . ?
C206_1 H20L_1 0.9800 . ?
C206_1 H20M_1 0.9800 . ?
Zn1_1 N21_2 1.997(4) . ?
Zn1_1 N22_2 2.004(4) . ?
Zn1_1 N23_2 1.996(4) . ?
Zn1_1 N24_2 2.011(4) . ?
N21_2 C1_2 1.347(18) . ?
N21_2 C4_2 1.371(5) . ?
N22_2 C6_2 1.370(5) . ?
N22_2 C9_2 1.379(6) . ?
N23_2 C11_2 1.372(7) . ?
N23_2 C14_2 1.379(5) . ?
N24_2 C16_2 1.378(5) . ?
N24_2 C19_2 1.340(15) . ?
C1_2 C2_2 1.461(16) . ?
C1_2 C20_2 1.408(16) . ?
C2_2 H2_2 0.9500 . ?
C2_2 C3_2 1.370(16) . ?
C3_2 H3A_2 0.9500 . ?
C3_2 H3B_2 0.9500 . ?
C3_2 C4_2 1.432(6) . ?
C4_2 C5_2 1.394(6) . ?
C5_2 C6_2 1.403(6) . ?
C5_2 C51_2 1.437(5) . ?
C6_2 C7_2 1.429(6) . ?
C7_2 H7_2 0.9500 . ?
C7_2 C8_2 1.344(6) . ?
C8_2 H8_2 0.9500 . ?
C8_2 C9_2 1.436(6) . ?
C9_2 C10_2 1.406(6) . ?
C10_2 C11_2 1.409(7) . ?
C10_2 C101_2 1.496(7) . ?
C11_2 C12_2 1.446(6) . ?
C12_2 H12_2 0.9500 . ?
C12_2 C13_2 1.337(8) . ?
C13_2 H13_2 0.9500 . ?
C13_2 C14_2 1.439(7) . ?
C14_2 C15_2 1.400(8) . ?
C15_2 C16_2 1.382(7) . ?
C15_2 C151_2 1.525(5) . ?
C16_2 C17_2 1.30(4) . ?
C17_2 H17_2 0.9500 . ?
C17_2 C18_2 1.42(5) . ?
C18_2 H18_2 0.9500 . ?
C18_2 C19_2 1.448(14) . ?
C19_2 C20_2 1.395(15) . ?
C20_2 C201_2 1.527(9) . ?
C51_2 C52_2 1.195(5) . ?
C101_2 H10A_2 0.9900 . ?
C101_2 H10B_2 0.9900 . ?
C101_2 C102_2 1.524(6) . ?
C102_2 H10C_2 0.9900 . ?
C102_2 H10D_2 0.9900 . ?
C102_2 C103_2 1.538(8) . ?
C103_2 H10E_2 0.9900 . ?
C103_2 H10F_2 0.9900 . ?
C103_2 C104_2 1.512(7) . ?
C104_2 H10G_2 0.9900 . ?
C104_2 H10H_2 0.9900 . ?
C104_2 C105_2 1.537(7) . ?
C105_2 H10I_2 0.9900 . ?
C105_2 H10J_2 0.9900 . ?
C105_2 C106_2 1.520(9) . ?
C106_2 H10K_2 0.9800 . ?
C106_2 H10L_2 0.9800 . ?
C106_2 H10M_2 0.9800 . ?
C156_2 H156_2 0.9500 . ?
C156_2 C155_2 1.3900 . ?
C156_2 C151_2 1.3900 . ?
C155_2 H155_2 0.9500 . ?
C155_2 C154_2 1.3900 . ?
C154_2 H154_2 0.9500 . ?
C154_2 C153_2 1.3900 . ?
C153_2 H153_2 0.9500 . ?
C153_2 C152_2 1.3900 . ?
C152_2 H152_2 0.9500 . ?
C152_2 C151_2 1.3900 . ?
C201_2 H20A_2 0.9900 . ?
C201_2 H20B_2 0.9900 . ?
C201_2 C202_2 1.511(9) . ?
C202_2 H20C_2 0.9900 . ?
C202_2 H20D_2 0.9900 . ?
C202_2 C203_2 1.540(9) . ?
C203_2 H20E_2 0.9900 . ?
C203_2 H20F_2 0.9900 . ?
C203_2 C204_2 1.512(9) . ?
C204_2 H20G_2 0.9900 . ?
C204_2 H20H_2 0.9900 . ?
C204_2 C205_2 1.532(9) . ?
C205_2 H20I_2 0.9900 . ?
C205_2 H20J_2 0.9900 . ?
C205_2 C206_2 1.490(9) . ?
C206_2 H20K_2 0.9800 . ?
C206_2 H20L_2 0.9800 . ?
C206_2 H20M_2 0.9800 . ?

loop_
_geom_torsion_atom_site_label_1
_geom_torsion_atom_site_label_2
_geom_torsion_atom_site_label_3
_geom_torsion_atom_site_label_4
_geom_torsion
_geom_torsion_site_symmetry_1
_geom_torsion_site_symmetry_2
_geom_torsion_site_symmetry_3
_geom_torsion_site_symmetry_4
_geom_torsion_publ_flag
C18B C4_1 C5_1 C6_1 -175(5) . . . . ?
C18B C4_1 C5_1 C51_1 5(5) . . . . ?
C2B C1B C6B C5B 0.0 . . . . ?
C2B C1B C15_1 C14_1 82.4(7) . . . . ?
C2B C1B C15_1 C16_1 -102.8(8) . . . . ?
C1B C2B C3B C4B 0.0 . . . . ?
C1B C6B C5B C4B 0.0 . . . . ?
C1B C15_1 C16_1 N24_1 -179.8(7) . . . . ?
C1B C15_1 C16_1 C17_1 -1.1(10) . . . . ?
C6B C1B C15_1 C14_1 -106.3(6) . . . . ?
C6B C1B C15_1 C16_1 68.5(9) . . . . ?
C6B C5B C4B C3B 0.0 . . . . ?
C5B C4B C3B C2B 0.0 . . . . ?
C3B C2B C1B C6B 0.0 . . . . ?
C3B C2B C1B C15_1 171.3(9) . . . . ?
C22B C21B C28B C29B 2.1(15) . . . . ?
C22B C21B C28B N24_2 178.0(8) . . . . ?
C22B C21B C20B C19B 0.7(16) . . . . ?
C22B C21B C20B N21_2 -177.1(8) . . . . ?
C9A C4A C4' C3' -0.8(6) . . . . ?
C9A C4A C10' C10A 53.7(4) . . . . ?
C9A C4A C10' C11' -56.9(4) . . . . ?
C9A C4A C10' C52_1 178.0(3) . . . . ?
C9A C1' C2' C3' -0.7(7) . . . . ?
C9A C9' C8A C10A 56.2(4) . . . . ?
C9A C9' C8A C8' -123.9(4) . . . . ?
C4A C9A C1' C2' -0.9(6) . . . . ?
C4A C9A C9' C16' 53.6(4) . . . . ?
C4A C9A C9' C8A -57.0(4) . . . . ?
C4A C9A C9' C52_2 178.2(3) . . . . ?
C4A C4' C3' C2' -0.7(7) . . . . ?
C1' C9A C4A C4' 1.6(6) . . . . ?
C1' C9A C4A C10' -178.3(4) . . . . ?
C1' C9A C9' C16' -125.9(4) . . . . ?
C1' C9A C9' C8A 123.5(4) . . . . ?
C1' C9A C9' C52_2 -1.3(6) . . . . ?
C1' C2' C3' C4' 1.5(7) . . . . ?
C4' C4A C10' C10A -126.2(4) . . . . ?
C4' C4A C10' C11' 123.1(4) . . . . ?
C4' C4A C10' C52_1 -1.9(6) . . . . ?
C16' C9' C8A C10A -55.1(4) . . . . ?
C16' C9' C8A C8' 124.8(4) . . . . ?
C16' C11' C10' C4A 55.9(4) . . . . ?
C16' C11' C10' C10A -55.4(4) . . . . ?
C16' C11' C10' C52_1 -179.5(3) . . . . ?
C16' C15' C14' C13' 0.3(6) . . . . ?
C10A C8A C8' C7' 0.4(6) . . . . ?
C10A C5' C6' C7' 0.6(6) . . . . ?
C9' C9A C4A C4' -177.9(4) . . . . ?
C9' C9A C4A C10' 2.1(5) . . . . ?
C9' C9A C1' C2' 178.6(4) . . . . ?
C9' C16' C11' C12' 179.4(4) . . . . ?
C9' C16' C11' C10' -0.4(5) . . . . ?
C9' C16' C15' C14' -179.8(4) . . . . ?
C9' C8A C8' C7' -179.5(4) . . . . ?
C12' C11' C10' C4A -123.9(4) . . . . ?
C12' C11' C10' C10A 124.8(4) . . . . ?
C12' C11' C10' C52_1 0.7(6) . . . . ?
C8A C10A C5' C6' 0.0(6) . . . . ?
C8A C10A C10' C4A -54.6(4) . . . . ?
C8A C10A C10' C11' 56.0(4) . . . . ?
C8A C10A C10' C52_1 -179.2(3) . . . . ?
C8A C8' C7' C6' 0.3(7) . . . . ?
C11' C16' C9' C9A -54.6(4) . . . . ?
C11' C16' C9' C8A 55.7(4) . . . . ?
C11' C16' C9' C52_2 -179.7(3) . . . . ?
C11' C16' C15' C14' 0.2(6) . . . . ?
C11' C12' C13' C14' 0.1(7) . . . . ?
C5' C10A C8A C9' 179.4(4) . . . . ?
C5' C10A C8A C8' -0.5(6) . . . . ?
C5' C10A C10' C4A 125.4(4) . . . . ?
C5' C10A C10' C11' -124.0(4) . . . . ?
C5' C10A C10' C52_1 0.8(6) . . . . ?
C15' C16' C9' C9A 125.4(4) . . . . ?
C15' C16' C9' C8A -124.2(4) . . . . ?
C15' C16' C9' C52_2 0.4(6) . . . . ?
C15' C16' C11' C12' -0.6(6) . . . . ?
C15' C16' C11' C10' 179.5(3) . . . . ?
C15' C14' C13' C12' -0.5(7) . . . . ?
C10' C4A C4' C3' 179.1(4) . . . . ?
C10' C10A C8A C9' -0.7(5) . . . . ?
C10' C10A C8A C8' 179.5(4) . . . . ?
C10' C10A C5' C6' -180.0(4) . . . . ?
C8' C7' C6' C5' -0.8(7) . . . . ?
C13' C12' C11' C16' 0.5(6) . . . . ?
C13' C12' C11' C10' -179.7(4) . . . . ?
C27B C26B C25B C24B -90.4(14) . . . . ?
C23B C22B C21B C28B -96.6(12) . . . . ?
C23B C22B C21B C20B 83.6(13) . . . . ?
C23B C24B C25B C26B 179.3(10) . . . . ?
C21B C22B C23B C24B -167.5(9) . . . . ?
C21B C28B C29B C30B -176.9(17) . . . . ?
C21B C28B N24_2 Zn1_1 5.0(13) . . . . ?
C21B C28B N24_2 C16_2 175.5(9) . . . . ?
C21B C20B C19B C3_2 -177.3(10) . . . . ?
C21B C20B N21_2 Zn1_1 -6.8(14) . . . . ?
C21B C20B N21_2 C4_2 -177.0(9) . . . . ?
C28B C21B C20B C19B -179.1(10) . . . . ?
C28B C21B C20B N21_2 3.0(18) . . . . ?
C28B N24_2 C16_2 C30B 6.3(13) . . . . ?
C28B N24_2 C16_2 C15_2 -167.9(6) . . . . ?
C29B C30B C16_2 N24_2 -3(2) . . . . ?
C29B C30B C16_2 C15_2 171.6(12) . . . . ?
C29B C28B N24_2 Zn1_1 -178.6(5) . . . . ?
C29B C28B N24_2 C16_2 -8.0(9) . . . . ?
C20B C21B C28B C29B -178.1(10) . . . . ?
C20B C21B C28B N24_2 -2.1(18) . . . . ?
C20B C19B C3_2 C4_2 -5.9(8) . . . . ?
C20B N21_2 C4_2 C3_2 -8.5(6) . . . . ?
C20B N21_2 C4_2 C5_2 173.1(6) . . . . ?
C8B C7B C17_1 C16_1 6.9(9) . . . . ?
C8B N24_1 C16_1 C15_1 -169.9(6) . . . . ?
C8B N24_1 C16_1 C17_1 11.3(6) . . . . ?
C10B C11B C12B C13B 68.9(13) . . . . ?
C16B N21_1 C4_1 C18B -9(5) . . . . ?
C16B N21_1 C4_1 C5_1 173.0(6) . . . . ?
C17B C18B C4_1 N21_1 9(8) . . . . ?
C17B C18B C4_1 C5_1 -173(3) . . . . ?
C17B C16B C9B C8B 179.5(9) . . . . ?
C17B C16B C9B C10B -0.5(15) . . . . ?
C17B C16B N21_1 Ni1 175.4(5) . . . . ?
C17B C16B N21_1 C4_1 6.0(8) . . . . ?
C9B C8B C7B C17_1 179.8(10) . . . . ?
C9B C8B N24_1 Ni1 2.6(13) . . . . ?
C9B C8B N24_1 C16_1 173.1(9) . . . . ?
C9B C10B C11B C12B -168.0(9) . . . . ?
C9B C16B C17B C18B -178(5) . . . . ?
C9B C16B N21_1 Ni1 -7.0(13) . . . . ?
C9B C16B N21_1 C4_1 -176.4(9) . . . . ?
C19B C20B N21_2 Zn1_1 175.0(5) . . . . ?
C19B C20B N21_2 C4_2 4.8(8) . . . . ?
C19B C3_2 C4_2 N21_2 9.5(7) . . . . ?
C19B C3_2 C4_2 C5_2 -172.0(6) . . . . ?
C7B C8B C9B C10B 0.4(15) . . . . ?
C7B C8B C9B C16B -179.6(10) . . . . ?
C7B C8B N24_1 Ni1 -177.7(5) . . . . ?
C7B C8B N24_1 C16_1 -7.2(8) . . . . ?
C14B C13B C12B C11B 172.6(11) . . . . ?
C25B C24B C23B C22B 67.0(15) . . . . ?
C32B C33B C34B C35B 0.0 . . . . ?
C32B C31B C15_2 C14_2 102.7(6) . . . . ?
C32B C31B C15_2 C16_2 -74.3(6) . . . . ?
C33B C32B C31B C36B 0.0 . . . . ?
C33B C32B C31B C15_2 -171.5(5) . . . . ?
C33B C34B C35B C36B 0.0 . . . . ?
C34B C35B C36B C31B 0.0 . . . . ?
C35B C36B C31B C32B 0.0 . . . . ?
C35B C36B C31B C15_2 171.7(5) . . . . ?
C36B C31B C15_2 C14_2 -68.9(6) . . . . ?
C36B C31B C15_2 C16_2 114.0(5) . . . . ?
C31B C32B C33B C34B 0.0 . . . . ?
C31B C15_2 C16_2 C30B -2.7(15) . . . . ?
C31B C15_2 C16_2 N24_2 170.5(5) . . . . ?
C11B C10B C9B C8B -95.7(12) . . . . ?
C11B C10B C9B C16B 84.3(12) . . . . ?
C12B C13B C14B C15B -36.4(17) . . . . ?
Ni1 N21_1 C1_1 C2_1 -176.8(5) . . . . ?
Ni1 N21_1 C1_1 C20_1 4.3(14) . . . . ?
Ni1 N21_1 C4_1 C18B -179(5) . . . . ?
Ni1 N21_1 C4_1 C3_1 -178(4) . . . . ?
Ni1 N21_1 C4_1 C5_1 3.5(6) . . . . ?
Ni1 N22_1 C6_1 C5_1 2.2(6) . . . . ?
Ni1 N22_1 C6_1 C7_1 -178.2(3) . . . . ?
Ni1 N22_1 C9_1 C8_1 177.7(3) . . . . ?
Ni1 N22_1 C9_1 C10_1 -4.4(6) . . . . ?
Ni1 N23_1 C11_1 C10_1 3.2(6) . . . . ?
Ni1 N23_1 C11_1 C12_1 179.9(3) . . . . ?
Ni1 N23_1 C14_1 C13_1 -178.8(3) . . . . ?
Ni1 N23_1 C14_1 C15_1 3.5(7) . . . . ?
Ni1 N24_1 C16_1 C15_1 1.0(7) . . . . ?
Ni1 N24_1 C16_1 C17_1 -177.8(3) . . . . ?
Ni1 N24_1 C19_1 C18_1 173.1(5) . . . . ?
Ni1 N24_1 C19_1 C20_1 -15.4(14) . . . . ?
N21_1 C16B C17B C18B -1(5) . . . . ?
N21_1 C16B C9B C8B 2.2(18) . . . . ?
N21_1 C16B C9B C10B -177.7(8) . . . . ?
N21_1 C1_1 C2_1 C3_1 -2(4) . . . . ?
N21_1 C1_1 C20_1 C19_1 8.9(17) . . . . ?
N21_1 C1_1 C20_1 C201_1 -176.2(9) . . . . ?
N21_1 C4_1 C5_1 C6_1 2.5(7) . . . . ?
N21_1 C4_1 C5_1 C51_1 -177.3(4) . . . . ?
N22_1 C6_1 C7_1 C8_1 0.1(5) . . . . ?
N22_1 C9_1 C10_1 C11_1 -0.9(7) . . . . ?
N22_1 C9_1 C10_1 C101_1 -176.8(4) . . . . ?
N23_1 C11_1 C12_1 C13_1 -1.7(5) . . . . ?
N23_1 C14_1 C15_1 C1B 178.5(6) . . . . ?
N23_1 C14_1 C15_1 C16_1 3.4(8) . . . . ?
N23_1 C14_1 C15_1 C151_1 -171.8(5) . . . . ?
N24_1 C8B C9B C10B 180.0(8) . . . . ?
N24_1 C8B C9B C16B 0.0(17) . . . . ?
N24_1 C8B C7B C17_1 0.1(10) . . . . ?
N24_1 C16_1 C17_1 C7B -12.1(7) . . . . ?
N24_1 C16_1 C17_1 C18_1 10.9(7) . . . . ?
N24_1 C19_1 C20_1 C1_1 -2.8(17) . . . . ?
N24_1 C19_1 C20_1 C201_1 -177.7(9) . . . . ?
C1_1 N21_1 C4_1 C3_1 10(4) . . . . ?
C1_1 N21_1 C4_1 C5_1 -168.4(6) . . . . ?
C1_1 C2_1 C3_1 C4_1 8(6) . . . . ?
C1_1 C20_1 C201_1 C202_1 -89.5(12) . . . . ?
C2_1 C1_1 C20_1 C19_1 -169.9(9) . . . . ?
C2_1 C1_1 C20_1 C201_1 5.0(14) . . . . ?
C2_1 C3_1 C4_1 N21_1 -12(7) . . . . ?
C2_1 C3_1 C4_1 C5_1 167(3) . . . . ?
C3_1 C4_1 C5_1 C6_1 -176(4) . . . . ?
C3_1 C4_1 C5_1 C51_1 4(5) . . . . ?
C4_1 C18B C17B C16B -5(7) . . . . ?
C4_1 N21_1 C1_1 C2_1 -4.7(8) . . . . ?
C4_1 N21_1 C1_1 C20_1 176.3(9) . . . . ?
C4_1 C5_1 C6_1 N22_1 -5.5(7) . . . . ?
C4_1 C5_1 C6_1 C7_1 174.9(4) . . . . ?
C5_1 C6_1 C7_1 C8_1 179.7(4) . . . . ?
C6_1 N22_1 C9_1 C8_1 -1.1(4) . . . . ?
C6_1 N22_1 C9_1 C10_1 176.8(4) . . . . ?
C6_1 C7_1 C8_1 C9_1 -0.8(5) . . . . ?
C7_1 C8_1 C9_1 N22_1 1.2(5) . . . . ?
C7_1 C8_1 C9_1 C10_1 -176.7(4) . . . . ?
C8_1 C9_1 C10_1 C11_1 176.7(4) . . . . ?
C8_1 C9_1 C10_1 C101_1 0.8(7) . . . . ?
C9_1 N22_1 C6_1 C5_1 -179.0(4) . . . . ?
C9_1 N22_1 C6_1 C7_1 0.7(4) . . . . ?
C9_1 C10_1 C11_1 N23_1 1.6(7) . . . . ?
C9_1 C10_1 C11_1 C12_1 -174.7(4) . . . . ?
C9_1 C10_1 C101_1 C102_1 91.2(5) . . . . ?
C10_1 C11_1 C12_1 C13_1 175.1(4) . . . . ?
C10_1 C101_1 C102_1 C103_1 176.8(4) . . . . ?
C11_1 N23_1 C14_1 C13_1 0.3(5) . . . . ?
C11_1 N23_1 C14_1 C15_1 -177.4(5) . . . . ?
C11_1 C10_1 C101_1 C102_1 -84.8(5) . . . . ?
C11_1 C12_1 C13_1 C14_1 1.8(5) . . . . ?
C12_1 C13_1 C14_1 N23_1 -1.4(5) . . . . ?
C12_1 C13_1 C14_1 C15_1 176.4(5) . . . . ?
C13_1 C14_1 C15_1 C1B 1.1(8) . . . . ?
C13_1 C14_1 C15_1 C16_1 -174.0(5) . . . . ?
C13_1 C14_1 C15_1 C151_1 10.8(9) . . . . ?
C14_1 N23_1 C11_1 C10_1 -175.9(4) . . . . ?
C14_1 N23_1 C11_1 C12_1 0.8(5) . . . . ?
C14_1 C15_1 C16_1 N24_1 -5.8(8) . . . . ?
C14_1 C15_1 C16_1 C17_1 172.8(5) . . . . ?
C14_1 C15_1 C151_1 C156_1 101.4(7) . . . . ?
C14_1 C15_1 C151_1 C152_1 -69.2(7) . . . . ?
C15_1 C1B C6B C5B -171.3(9) . . . . ?
C15_1 C16_1 C17_1 C7B 169.1(6) . . . . ?
C15_1 C16_1 C17_1 C18_1 -168.0(6) . . . . ?
C15_1 C151_1 C152_1 C153_1 170.6(7) . . . . ?
C16_1 N24_1 C19_1 C18_1 4.6(9) . . . . ?
C16_1 N24_1 C19_1 C20_1 176.1(10) . . . . ?
C16_1 C15_1 C151_1 C156_1 -74.4(6) . . . . ?
C16_1 C15_1 C151_1 C152_1 115.1(5) . . . . ?
C16_1 C17_1 C18_1 C19_1 -7.6(9) . . . . ?
C17_1 C18_1 C19_1 N24_1 2.1(10) . . . . ?
C17_1 C18_1 C19_1 C20_1 -170.2(9) . . . . ?
C18_1 C19_1 C20_1 C1_1 167.8(9) . . . . ?
C18_1 C19_1 C20_1 C201_1 -7.0(15) . . . . ?
C19_1 N24_1 C16_1 C15_1 169.2(6) . . . . ?
C19_1 N24_1 C16_1 C17_1 -9.6(7) . . . . ?
C19_1 C20_1 C201_1 C202_1 85.3(13) . . . . ?
C20_1 C1_1 C2_1 C3_1 177(4) . . . . ?
C20_1 C201_1 C202_1 C203_1 166.9(9) . . . . ?
C51_1 C5_1 C6_1 N22_1 174.3(4) . . . . ?
C51_1 C5_1 C6_1 C7_1 -5.3(6) . . . . ?
C101_1 C10_1 C11_1 N23_1 177.5(4) . . . . ?
C101_1 C10_1 C11_1 C12_1 1.2(7) . . . . ?
C101_1 C102_1 C103_1 C104_1 -62.5(6) . . . . ?
C102_1 C103_1 C104_1 C105_1 -176.0(4) . . . . ?
C103_1 C104_1 C105_1 C106_1 177.8(5) . . . . ?
C156_1 C151_1 C152_1 C153_1 0.0 . . . . ?
C151_1 C15_1 C16_1 N24_1 170.0(5) . . . . ?
C151_1 C15_1 C16_1 C17_1 -11.4(8) . . . . ?
C151_1 C156_1 C155_1 C154_1 0.0 . . . . ?
C151_1 C152_1 C153_1 C154_1 0.0 . . . . ?
C152_1 C153_1 C154_1 C155_1 0.0 . . . . ?
C153_1 C154_1 C155_1 C156_1 0.0 . . . . ?
C155_1 C156_1 C151_1 C15_1 -170.5(7) . . . . ?
C155_1 C156_1 C151_1 C152_1 0.0 . . . . ?
C201_1 C202_1 C203_1 C204_1 -78.3(14) . . . . ?
C202_1 C203_1 C204_1 C205_1 -168.2(10) . . . . ?
C203_1 C204_1 C205_1 C206_1 -105.8(13) . . . . ?
Zn1_1 N21_2 C1_2 C2_2 -176.6(5) . . . . ?
Zn1_1 N21_2 C1_2 C20_2 2.5(14) . . . . ?
Zn1_1 N21_2 C4_2 C3_2 -178.9(3) . . . . ?
Zn1_1 N21_2 C4_2 C5_2 2.7(6) . . . . ?
Zn1_1 N22_2 C6_2 C5_2 2.5(6) . . . . ?
Zn1_1 N22_2 C6_2 C7_2 -178.1(3) . . . . ?
Zn1_1 N22_2 C9_2 C8_2 177.8(3) . . . . ?
Zn1_1 N22_2 C9_2 C10_2 -4.8(6) . . . . ?
Zn1_1 N23_2 C11_2 C10_2 2.1(6) . . . . ?
Zn1_1 N23_2 C11_2 C12_2 179.7(3) . . . . ?
Zn1_1 N23_2 C14_2 C13_2 -178.7(3) . . . . ?
Zn1_1 N23_2 C14_2 C15_2 3.1(7) . . . . ?
Zn1_1 N24_2 C16_2 C30B 177.3(12) . . . . ?
Zn1_1 N24_2 C16_2 C15_2 3.1(7) . . . . ?
Zn1_1 N24_2 C16_2 C17_2 -167.2(15) . . . . ?
Zn1_1 N24_2 C19_2 C18_2 172.1(5) . . . . ?
Zn1_1 N24_2 C19_2 C20_2 -14.6(14) . . . . ?
N21_2 C20B C19B C3_2 0.7(10) . . . . ?
N21_2 C1_2 C2_2 C3_2 -1.6(10) . . . . ?
N21_2 C1_2 C20_2 C19_2 11.2(17) . . . . ?
N21_2 C1_2 C20_2 C201_2 -174.5(9) . . . . ?
N21_2 C4_2 C5_2 C6_2 2.1(7) . . . . ?
N21_2 C4_2 C5_2 C51_2 -176.8(4) . . . . ?
N22_2 C6_2 C7_2 C8_2 0.1(5) . . . . ?
N22_2 C9_2 C10_2 C11_2 -0.7(7) . . . . ?
N22_2 C9_2 C10_2 C101_2 -176.9(4) . . . . ?
N23_2 C11_2 C12_2 C13_2 -1.4(5) . . . . ?
N23_2 C14_2 C15_2 C31B -173.4(5) . . . . ?
N23_2 C14_2 C15_2 C16_2 3.3(8) . . . . ?
N23_2 C14_2 C15_2 C151_2 175.4(5) . . . . ?
N24_2 C28B C29B C30B 6.7(18) . . . . ?
N24_2 C16_2 C17_2 C18_2 -5(3) . . . . ?
N24_2 C19_2 C20_2 C1_2 -4.6(17) . . . . ?
N24_2 C19_2 C20_2 C201_2 -178.9(9) . . . . ?
C1_2 N21_2 C4_2 C3_2 9.4(6) . . . . ?
C1_2 N21_2 C4_2 C5_2 -169.0(6) . . . . ?
C1_2 C2_2 C3_2 C4_2 7.0(8) . . . . ?
C1_2 C20_2 C201_2 C202_2 -89.0(12) . . . . ?
C2_2 C1_2 C20_2 C19_2 -169.8(9) . . . . ?
C2_2 C1_2 C20_2 C201_2 4.5(15) . . . . ?
C2_2 C3_2 C4_2 N21_2 -10.4(6) . . . . ?
C2_2 C3_2 C4_2 C5_2 168.0(6) . . . . ?
C3_2 C4_2 C5_2 C6_2 -176.1(4) . . . . ?
C3_2 C4_2 C5_2 C51_2 5.0(6) . . . . ?
C4_2 N21_2 C1_2 C2_2 -4.8(8) . . . . ?
C4_2 N21_2 C1_2 C20_2 174.3(10) . . . . ?
C4_2 C5_2 C6_2 N22_2 -4.8(6) . . . . ?
C4_2 C5_2 C6_2 C7_2 175.8(4) . . . . ?
C5_2 C6_2 C7_2 C8_2 179.5(4) . . . . ?
C6_2 N22_2 C9_2 C8_2 -0.7(4) . . . . ?
C6_2 N22_2 C9_2 C10_2 176.7(4) . . . . ?
C6_2 C7_2 C8_2 C9_2 -0.5(5) . . . . ?
C7_2 C8_2 C9_2 N22_2 0.7(5) . . . . ?
C7_2 C8_2 C9_2 C10_2 -176.7(4) . . . . ?
C8_2 C9_2 C10_2 C11_2 176.3(4) . . . . ?
C8_2 C9_2 C10_2 C101_2 0.2(7) . . . . ?
C9_2 N22_2 C6_2 C5_2 -179.0(4) . . . . ?
C9_2 N22_2 C6_2 C7_2 0.4(4) . . . . ?
C9_2 C10_2 C11_2 N23_2 2.1(7) . . . . ?
C9_2 C10_2 C11_2 C12_2 -175.2(4) . . . . ?
C9_2 C10_2 C101_2 C102_2 91.4(5) . . . . ?
C10_2 C11_2 C12_2 C13_2 176.3(4) . . . . ?
C10_2 C101_2 C102_2 C103_2 177.3(4) . . . . ?
C11_2 N23_2 C14_2 C13_2 0.5(5) . . . . ?
C11_2 N23_2 C14_2 C15_2 -177.7(4) . . . . ?
C11_2 C10_2 C101_2 C102_2 -84.9(5) . . . . ?
C11_2 C12_2 C13_2 C14_2 1.6(5) . . . . ?
C12_2 C13_2 C14_2 N23_2 -1.4(5) . . . . ?
C12_2 C13_2 C14_2 C15_2 176.8(5) . . . . ?
C13_2 C14_2 C15_2 C31B 8.6(8) . . . . ?
C13_2 C14_2 C15_2 C16_2 -174.7(5) . . . . ?
C13_2 C14_2 C15_2 C151_2 -2.6(7) . . . . ?
C14_2 N23_2 C11_2 C10_2 -177.1(4) . . . . ?
C14_2 N23_2 C11_2 C12_2 0.5(5) . . . . ?
C14_2 C15_2 C16_2 C30B -179.8(14) . . . . ?
C14_2 C15_2 C16_2 N24_2 -6.5(8) . . . . ?
C14_2 C15_2 C16_2 C17_2 162.6(18) . . . . ?
C14_2 C15_2 C151_2 C156_2 87.7(6) . . . . ?
C14_2 C15_2 C151_2 C152_2 -101.8(6) . . . . ?
C15_2 C16_2 C17_2 C18_2 -175.5(11) . . . . ?
C16_2 C30B C29B C28B -2(2) . . . . ?
C16_2 N24_2 C19_2 C18_2 4.8(9) . . . . ?
C16_2 N24_2 C19_2 C20_2 178.0(10) . . . . ?
C16_2 C15_2 C151_2 C156_2 -100.5(7) . . . . ?
C16_2 C15_2 C151_2 C152_2 69.9(8) . . . . ?
C16_2 C17_2 C18_2 C19_2 7(2) . . . . ?
C17_2 C18_2 C19_2 N24_2 -7.3(17) . . . . ?
C17_2 C18_2 C19_2 C20_2 178.9(17) . . . . ?
C18_2 C19_2 C20_2 C1_2 167.9(9) . . . . ?
C18_2 C19_2 C20_2 C201_2 -6.4(15) . . . . ?
C19_2 N24_2 C16_2 C15_2 170.2(6) . . . . ?
C19_2 N24_2 C16_2 C17_2 0.0(17) . . . . ?
C19_2 C20_2 C201_2 C202_2 85.3(13) . . . . ?
C20_2 C1_2 C2_2 C3_2 179.2(10) . . . . ?
C20_2 C201_2 C202_2 C203_2 171.7(9) . . . . ?
C51_2 C5_2 C6_2 N22_2 174.1(4) . . . . ?
C51_2 C5_2 C6_2 C7_2 -5.2(6) . . . . ?
C52_2 C9' C8A C10A -179.1(3) . . . . ?
C52_2 C9' C8A C8' 0.8(6) . . . . ?
C101_2 C10_2 C11_2 N23_2 178.3(4) . . . . ?
C101_2 C10_2 C11_2 C12_2 1.0(7) . . . . ?
C101_2 C102_2 C103_2 C104_2 -62.4(6) . . . . ?
C102_2 C103_2 C104_2 C105_2 -175.4(4) . . . . ?
C103_2 C104_2 C105_2 C106_2 178.1(5) . . . . ?
C156_2 C155_2 C154_2 C153_2 0.0 . . . . ?
C155_2 C156_2 C151_2 C15_2 170.4(6) . . . . ?
C155_2 C156_2 C151_2 C152_2 0.0 . . . . ?
C155_2 C154_2 C153_2 C152_2 0.0 . . . . ?
C154_2 C153_2 C152_2 C151_2 0.0 . . . . ?
C153_2 C152_2 C151_2 C15_2 -170.4(6) . . . . ?
C153_2 C152_2 C151_2 C156_2 0.0 . . . . ?
C151_2 C15_2 C16_2 N24_2 -177.0(6) . . . . ?
C151_2 C15_2 C16_2 C17_2 -7.8(19) . . . . ?
C151_2 C156_2 C155_2 C154_2 0.0 . . . . ?
C201_2 C202_2 C203_2 C204_2 -79.0(15) . . . . ?
C202_2 C203_2 C204_2 C205_2 -155.2(17) . . . . ?
C203_2 C204_2 C205_2 C206_2 -72(2) . . . . ?

loop_
_smtbx_masks_void_nr
_smtbx_masks_void_average_x
_smtbx_masks_void_average_y
_smtbx_masks_void_average_z
_smtbx_masks_void_volume
_smtbx_masks_void_count_electrons
_smtbx_masks_void_content
1 0.251 0.192 0.750 130.1 56.5 ?
2 -0.251 0.808 0.250 130.1 56.2 ?
